data_4123884
loop_
_publ_author_name
'Schreiber, Roy E.'
'Cohen, Hagai'
'Leitus, Gregory'
'Wolf, Sharon G.'
'Zhou, Ang'
'Que, Jr, Lawrence'
'Neumann, Ronny'

_publ_section_title
;
 Reactivity and O2 Formation by Mn(IV)- and Mn(V)-Hydroxo Species
 Stabilized within a Polyfluoroxometalate Framework.
;
_journal_issue 27
_journal_name_full 'Journal of the American Chemical Society'
_journal_page_first 8738
_journal_page_last 8748
_journal_paper_doi 10.1021/jacs.5b03456
_journal_volume 137
_journal_year 2015
_chemical_formula_moiety 'F6 Mn O56 W17, 20(O), 8(K), Na'
_chemical_formula_sum 'F6 K8 Mn Na O76 W17'
_chemical_formula_weight 4846.18
_chemical_name_systematic
; 
 ? 
;
_space_group_IT_number 1
_symmetry_cell_setting triclinic
_symmetry_space_group_name_Hall 'P 1'
_symmetry_space_group_name_H-M 'P 1'
_atom_sites_solution_hydrogens none
_atom_sites_solution_primary direct
_atom_sites_solution_secondary difmap
_audit_creation_method SHELXL-97
_cell_angle_alpha 104.662(5)
_cell_angle_beta 90.032(5)
_cell_angle_gamma 118.350(5)
_cell_formula_units_Z 1
_cell_length_a 12.2185(13)
_cell_length_b 12.8189(13)
_cell_length_c 13.5340(15)
_cell_measurement_reflns_used 22929
_cell_measurement_temperature 100(2)
_cell_measurement_theta_max 30.03
_cell_measurement_theta_min 2.1
_cell_volume 1786.6(3)
_computing_cell_refinement 'Bruker Apex2'
_computing_data_collection 'Bruker Apex2'
_computing_data_reduction 'Bruker Apex2'
_computing_molecular_graphics 'Bruker SHELXTL'
_computing_publication_material 'Bruker SHELXTL'
_computing_structure_refinement 'SHELXL-97 (Sheldrick, 1997)'
_computing_structure_solution 'SHELXS-97 (Sheldrick, 1990)'
_diffrn_ambient_temperature 100(2)
_diffrn_measured_fraction_theta_full 0.982
_diffrn_measured_fraction_theta_max 0.982
_diffrn_measurement_device_type 'Bruker KappaApexII CCD'
_diffrn_measurement_method 'phi and omega scans'
_diffrn_radiation_monochromator graphite
_diffrn_radiation_source 'fine-focus sealed tube'
_diffrn_radiation_type MoK\a
_diffrn_radiation_wavelength 0.71073
_diffrn_reflns_av_R_equivalents 0.0449
_diffrn_reflns_av_sigmaI/netI 0.0685
_diffrn_reflns_limit_h_max 17
_diffrn_reflns_limit_h_min -17
_diffrn_reflns_limit_k_max 18
_diffrn_reflns_limit_k_min -17
_diffrn_reflns_limit_l_max 19
_diffrn_reflns_limit_l_min -17
_diffrn_reflns_number 22929
_diffrn_reflns_theta_full 30.03
_diffrn_reflns_theta_max 30.03
_diffrn_reflns_theta_min 2.78
_exptl_absorpt_coefficient_mu 28.016
_exptl_absorpt_correction_T_max 0.6042
_exptl_absorpt_correction_T_min 0.2128
_exptl_absorpt_correction_type multi-scan
_exptl_absorpt_process_details 'Bruker Apex2'
_exptl_crystal_colour yellow
_exptl_crystal_density_diffrn 4.504
_exptl_crystal_density_method 'not measured'
_exptl_crystal_description plate
_exptl_crystal_F_000 2108
_exptl_crystal_size_max 0.08
_exptl_crystal_size_mid 0.08
_exptl_crystal_size_min 0.02
_refine_diff_density_max 3.865
_refine_diff_density_min -3.008
_refine_diff_density_rms 0.426
_refine_ls_abs_structure_details 'Flack H D (1983), Acta Cryst. A39, 876-881'
_refine_ls_abs_structure_Flack 0.615(12)
_refine_ls_extinction_method none
_refine_ls_goodness_of_fit_ref 1.047
_refine_ls_hydrogen_treatment none
_refine_ls_matrix_type full
_refine_ls_number_parameters 1035
_refine_ls_number_reflns 13985
_refine_ls_number_restraints 166
_refine_ls_restrained_S_all 1.042
_refine_ls_R_factor_all 0.0373
_refine_ls_R_factor_gt 0.0359
_refine_ls_shift/su_max 0.004
_refine_ls_shift/su_mean 0.000
_refine_ls_structure_factor_coef Fsqd
_refine_ls_weighting_details 'calc w=1/[\s^2^(Fo^2^)+(0.0292P)^2^+16.9180P] where P=(Fo^2^+2Fc^2^)/3'
_refine_ls_weighting_scheme calc
_refine_ls_wR_factor_gt 0.0875
_refine_ls_wR_factor_ref 0.0884
_reflns_number_gt 13537
_reflns_number_total 13985
_reflns_threshold_expression >2sigma(I)
_cod_data_source_file ja5b03456_si_002.cif
_cod_data_source_block n417
_cod_depositor_comments
;
The following automatic conversions were performed:

'_symmetry_cell_setting' value 'Triclinic' changed to 'triclinic'
according to
/usr/data/users/saulius/crontab/automatic-downloads/rss-feeds/ACS/lib/dictionaries/cif_core.dic
dictionary named 'cif_core.dic' version 2.4.2 from 2011-04-26.

Automatic conversion script
Id: cif_fix_values 3271 2015-04-21 07:52:19Z andrius 

 Adding full bibliography for 4123881--4123884.cif.
;
_cod_original_sg_symbol_Hall P1
_cod_original_sg_symbol_H-M P1
_cod_database_code 4123884

loop_
_symmetry_equiv_pos_as_xyz
'x, y, z'

loop_
_atom_site_label
_atom_site_type_symbol
_atom_site_fract_x
_atom_site_fract_y
_atom_site_fract_z
_atom_site_U_iso_or_equiv
_atom_site_adp_type
_atom_site_occupancy
_atom_site_symmetry_multiplicity
_atom_site_calc_flag
_atom_site_refinement_flags
_atom_site_disorder_group
W1 W 0.03004(5) 0.71989(4) 0.64790(4) 0.01034(9) Uani 1 1 d . .
W2 W 0.20207(5) 0.59709(5) 0.69634(4) 0.01285(10) Uani 1 1 d . .
W3 W -0.09444(5) 0.47567(4) 0.73826(4) 0.01214(10) Uani 1 1 d . .
W7 W 0.01140(5) 0.50704(4) 1.00628(4) 0.01158(10) Uani 1 1 d . .
W10 W 0.37668(5) 1.23761(4) 1.08727(4) 0.01160(10) Uani 1 1 d . .
W4 W 0.26884(7) 1.02419(6) 0.81715(6) 0.00939(17) Uani 0.868(3) 1 d P 1
W5 W 0.44121(8) 0.90276(6) 0.85849(6) 0.0107(2) Uani 0.849(5) 1 d P 1
W6 W 0.30739(7) 0.63453(7) 0.96497(5) 0.0099(2) Uani 0.921(5) 1 d P 1
W8 W -0.18247(8) 0.64556(7) 0.95862(7) 0.0106(2) Uani 0.938(5) 1 d P 1
W9 W -0.06251(7) 0.88583(6) 0.86485(6) 0.0103(2) Uani 0.916(5) 1 d P 1
W11 W 0.54545(7) 1.11045(6) 1.12898(5) 0.0102(2) Uani 0.937(5) 1 d P 1
W12 W 0.41095(8) 0.84201(8) 1.23513(7) 0.0103(2) Uani 0.830(5) 1 d P 1
W13 W 0.11705(7) 0.72057(6) 1.27652(6) 0.0094(2) Uani 0.875(5) 1 d P 1
W14 W -0.07584(10) 0.85860(8) 1.22824(6) 0.0103(2) Uani 0.912(5) 1 d P 1
W15 W 0.04394(7) 1.09888(6) 1.13497(5) 0.0108(2) Uani 0.955(5) 1 d P 1
Mn4 Mn 0.258(2) 0.998(2) 0.8302(19) 0.00939(17) Uani 0.132(3) 1 d P 2
Mn5 Mn 0.407(2) 0.8987(18) 0.8693(16) 0.0107(2) Uani 0.151(5) 1 d P 2
Mn6 Mn 0.294(4) 0.615(4) 0.937(3) 0.0099(2) Uani 0.079(5) 1 d P 2
Mn8 Mn -0.191(7) 0.661(6) 0.951(6) 0.0106(2) Uani 0.062(5) 1 d P 2
Mn9 Mn -0.049(4) 0.871(4) 0.875(3) 0.0103(2) Uani 0.084(5) 1 d P 2
Mn11 Mn 0.502(5) 1.087(4) 1.135(3) 0.0102(2) Uani 0.063(5) 1 d P 2
Mn12 Mn 0.382(2) 0.839(2) 1.2245(17) 0.0103(2) Uani 0.170(5) 1 d P 2
Mn13 Mn 0.136(2) 0.747(2) 1.2604(19) 0.0094(2) Uani 0.125(5) 1 d P 2
Mn14 Mn -0.067(5) 0.876(5) 1.249(4) 0.0103(2) Uani 0.088(5) 1 d P 2
Mn15 Mn -0.003(7) 1.066(5) 1.150(4) 0.0108(2) Uani 0.045(5) 1 d P 2
W16 W 0.30221(5) 1.26892(4) 1.35536(4) 0.01217(10) Uani 1 1 d . .
W17 W 0.47730(5) 1.14746(5) 1.39730(4) 0.01278(10) Uani 1 1 d . .
W18 W 0.18243(5) 1.02462(4) 1.44565(4) 0.01016(9) Uani 1 1 d . .
O1 O -0.0197(10) 0.7333(8) 0.5357(8) 0.0144(18) Uani 1 1 d U .
O2 O 0.2724(10) 0.5312(9) 0.6110(8) 0.0155(19) Uani 1 1 d U .
O3 O -0.2186(10) 0.3288(9) 0.6879(9) 0.021(2) Uani 1 1 d . .
O4 O 0.2932(10) 1.1265(8) 0.7452(8) 0.0142(18) Uani 1 1 d U .
O5 O 0.5812(10) 0.9205(9) 0.8213(8) 0.0164(19) Uani 1 1 d U .
O6 O 0.4091(10) 0.5772(9) 0.9533(8) 0.0132(19) Uani 1 1 d . .
O7 O -0.0846(10) 0.3657(8) 1.0245(7) 0.0131(18) Uani 1 1 d . .
O8 O -0.3356(10) 0.5455(9) 0.9648(8) 0.0162(19) Uani 1 1 d . .
O9 O -0.1365(10) 0.9469(9) 0.8101(8) 0.0156(18) Uani 1 1 d U .
O10 O 0.4208(10) 1.3785(8) 1.0671(7) 0.0134(19) Uani 1 1 d . .
O11 O 0.7066(10) 1.1686(9) 1.1428(8) 0.0140(18) Uani 1 1 d U .
O12 O 0.5322(11) 0.8235(9) 1.2723(9) 0.018(2) Uani 1 1 d . .
O13 O 0.0396(9) 0.6195(8) 1.3486(8) 0.0109(16) Uani 1 1 d U .
O14 O -0.2108(10) 0.7981(9) 1.2825(8) 0.0163(19) Uani 1 1 d . .
O15 O -0.0101(10) 1.1996(9) 1.1308(8) 0.015(2) Uani 1 1 d . .
O16 O 0.3270(10) 1.4167(9) 1.4066(9) 0.019(2) Uani 1 1 d . .
O17 O 0.6144(10) 1.2131(10) 1.4811(8) 0.019(2) Uani 1 1 d . .
O18 O 0.1175(10) 1.0115(9) 1.5590(8) 0.0158(19) Uani 1 1 d . .
O19 O 0.1349(10) 0.6489(10) 0.5989(8) 0.018(2) Uani 1 1 d . .
O20 O 0.0385(9) 0.4553(8) 0.6760(9) 0.015(2) Uani 1 1 d . .
O21 O -0.1033(9) 0.5528(8) 0.6347(7) 0.0096(16) Uani 1 1 d . .
O22 O 0.0802(9) 0.6626(9) 0.7791(8) 0.0106(17) Uani 1 1 d . .
O23 O 0.1740(9) 0.8743(8) 0.7054(8) 0.0124(17) Uani 1 1 d . .
O24 O 0.3334(9) 0.7649(9) 0.7480(9) 0.0164(19) Uani 1 1 d . .
O25 O 0.2381(9) 0.5711(8) 0.8209(8) 0.0121(17) Uani 1 1 d U .
O26 O -0.0353(9) 0.4572(8) 0.8613(8) 0.0125(18) Uani 1 1 d . .
O27 O -0.1722(9) 0.5548(8) 0.8257(8) 0.0142(18) Uani 1 1 d . .
O28 O -0.0589(9) 0.7781(8) 0.7413(7) 0.0105(16) Uani 1 1 d U .
O29 O 0.4151(9) 1.0068(8) 0.7941(8) 0.0120(17) Uani 1 1 d . .
O30 O 0.4034(9) 0.7883(8) 0.9376(7) 0.0107(17) Uani 1 1 d . .
O31 O 0.1609(9) 0.4926(8) 0.9882(8) 0.0124(17) Uani 1 1 d U .
O32 O -0.0972(9) 0.5781(9) 1.0153(8) 0.0126(18) Uani 1 1 d . .
O33 O -0.2084(9) 0.7512(9) 0.8930(8) 0.0131(17) Uani 1 1 d U .
O34 O 0.1104(9) 0.9917(8) 0.8589(7) 0.0108(17) Uani 1 1 d . .
O35 O 0.3481(9) 1.1467(8) 0.9455(8) 0.0102(16) Uani 1 1 d U .
O36 O 0.5105(10) 1.0328(9) 0.9865(8) 0.0139(18) Uani 1 1 d . .
O37 O 0.3530(9) 0.7130(9) 1.1064(8) 0.0124(18) Uani 1 1 d U .
O38 O 0.0759(9) 0.5989(8) 1.1470(7) 0.0081(16) Uani 1 1 d . .
O39 O -0.1509(9) 0.7585(8) 1.0891(8) 0.0109(17) Uani 1 1 d U .
O40 O -0.0377(9) 0.9861(8) 1.0041(8) 0.0112(17) Uani 1 1 d U .
O41 O 0.5393(9) 1.2523(8) 1.1056(7) 0.0114(17) Uani 1 1 d . .
O42 O 0.4882(10) 0.9565(8) 1.1547(7) 0.0122(18) Uani 1 1 d . .
O43 O 0.2810(9) 0.7365(8) 1.2992(8) 0.0121(17) Uani 1 1 d . .
O44 O -0.0099(9) 0.7529(8) 1.2340(7) 0.0095(16) Uani 1 1 d . .
O45 O -0.0862(10) 0.9948(9) 1.2015(8) 0.0144(18) Uani 1 1 d U .
O46 O 0.1962(8) 1.1642(8) 1.0784(7) 0.0083(16) Uani 1 1 d . .
O47 O 0.3794(9) 1.2875(8) 1.2313(8) 0.0110(17) Uani 1 1 d . .
O48 O 0.5391(9) 1.1731(8) 1.2729(8) 0.0110(16) Uani 1 1 d U .
O49 O 0.4438(9) 0.9826(8) 1.3468(8) 0.0129(18) Uani 1 1 d . .
O50 O 0.1722(8) 0.8717(8) 1.3896(7) 0.0083(15) Uani 1 1 d U .
O51 O 0.0360(9) 0.9675(8) 1.3519(8) 0.0109(16) Uani 1 1 d U .
O52 O 0.1465(10) 1.1905(9) 1.2682(8) 0.0149(19) Uani 1 1 d . .
O53 O 0.2893(9) 1.0808(8) 1.3133(8) 0.0126(19) Uani 1 1 d . .
O54 O 0.4553(10) 1.2909(8) 1.4200(8) 0.0151(19) Uani 1 1 d . .
O55 O 0.3598(9) 1.0972(8) 1.4965(8) 0.0135(17) Uani 1 1 d U .
O56 O 0.2159(9) 1.1924(8) 1.4561(8) 0.0118(17) Uani 1 1 d . .
O57 O 0.8443(16) 0.8722(17) 0.5465(18) 0.059(5) Uani 1 1 d . .
O58 O 0.2112(19) 0.4690(14) 0.2126(13) 0.051(5) Uani 1 1 d . .
O59 O 0.037(2) 0.343(2) 0.3828(18) 0.080(7) Uani 1 1 d . .
O60 O 0.280(3) 0.3333(19) 0.6792(15) 0.075(7) Uani 1 1 d . .
O61 O 0.1603(12) 0.2666(11) 0.9108(11) 0.028(3) Uani 1 1 d . .
O62 O 0.823(2) 0.4148(19) 0.4181(13) 0.080(8) Uani 1 1 d . .
O63 O 0.3645(12) 0.8729(12) 0.5472(9) 0.028(3) Uani 1 1 d . .
O64 O -0.149(2) 0.1754(18) 0.7886(15) 0.062(6) Uani 1 1 d . .
O65 O 0.5450(16) 0.569(2) 0.3060(16) 0.072(7) Uani 1 1 d . .
O66 O 0.6131(16) 0.2774(14) 0.8810(12) 0.046(4) Uani 1 1 d . .
O67 O 0.6394(13) 0.7727(13) 0.6436(10) 0.032(3) Uani 1 1 d . .
O68 O 0.6709(17) 0.873(2) 1.0451(18) 0.057(5) Uani 1 1 d . .
O69 O 0.7404(15) 0.9747(15) 0.4505(11) 0.038(3) Uani 1 1 d . .
O70 O 0.7674(12) 0.4788(12) 0.1827(11) 0.030(3) Uani 1 1 d . .
O71 O 0.004(2) 0.224(2) 0.557(2) 0.085(7) Uani 1 1 d U .
O72 O -0.426(2) 0.404(2) 0.7108(18) 0.080(7) Uani 1 1 d . .
O73 O -0.257(2) 1.044(2) 1.2810(19) 0.035(6) Uani 0.61(3) 1 d PU .
O74 O 0.638(3) 1.008(3) 0.624(2) 0.098(8) Uani 1 1 d U .
O75 O 0.655(2) 1.521(2) 1.535(2) 0.087(7) Uani 1 1 d U .
O76 O 0.501(3) 0.729(3) 0.465(2) 0.102(8) Uani 1 1 d U .
O77 O -0.426(2) 0.7102(19) 0.8180(18) 0.007(5) Uani 0.39(3) 1 d PU .
Na1 Na 0.1854(6) 0.8724(6) 0.0464(6) 0.0110(9) Uani 1 1 d . .
F1 F 0.1550(8) 0.6813(7) 0.9804(6) 0.0113(15) Uani 1 1 d . .
F2 F 0.0043(8) 0.7868(7) 0.9395(7) 0.0140(16) Uani 1 1 d . .
F3 F 0.2626(8) 0.8973(7) 0.8990(6) 0.0119(15) Uani 1 1 d . .
F4 F 0.0898(7) 0.9574(7) 1.1531(7) 0.0126(15) Uani 1 1 d . .
F5 F 0.3479(7) 1.0636(7) 1.1143(6) 0.0108(14) Uani 1 1 d U .
F6 F 0.2390(8) 0.8483(7) 1.1935(6) 0.0125(15) Uani 1 1 d . .
K1 K 0.0427(5) 0.1290(4) 0.7169(3) 0.0371(9) Uani 1 1 d . .
K2 K -0.0777(4) 0.3765(3) 0.2337(3) 0.0257(7) Uani 1 1 d . .
K3 K 0.4176(4) 1.3679(3) 0.8596(3) 0.0254(7) Uani 1 1 d . .
K4 K 0.5707(4) 1.6437(3) 1.1327(3) 0.0248(7) Uani 1 1 d . .
K5 K 0.5339(4) 0.1618(4) 0.6689(3) 0.0308(8) Uani 1 1 d . .
K6 K 0.2434(4) 0.5826(4) 0.4249(3) 0.0314(8) Uani 1 1 d . .
K7 K 0.8001(4) 0.1012(3) 0.9604(3) 0.0253(7) Uani 1 1 d . .
K8 K 0.7870(4) 0.6162(4) 0.3768(3) 0.0358(9) Uani 1 1 d . .

loop_
_atom_site_aniso_label
_atom_site_aniso_U_11
_atom_site_aniso_U_22
_atom_site_aniso_U_33
_atom_site_aniso_U_23
_atom_site_aniso_U_13
_atom_site_aniso_U_12
W1 0.0133(2) 0.01024(19) 0.0059(2) 0.00148(17) -0.00131(18) 0.00500(18)
W2 0.0163(3) 0.0174(2) 0.0067(2) 0.00124(19) 0.00117(19) 0.0108(2)
W3 0.0139(3) 0.00926(19) 0.0072(2) 0.00130(18) -0.00042(18) 0.00143(18)
W7 0.0139(3) 0.0101(2) 0.0101(3) 0.00339(19) 0.00135(19) 0.0052(2)
W10 0.0129(3) 0.0102(2) 0.0102(3) 0.00350(19) 0.00111(19) 0.0043(2)
W4 0.0101(3) 0.0093(3) 0.0071(3) 0.0020(2) 0.0002(2) 0.0036(3)
W5 0.0101(4) 0.0128(3) 0.0096(4) 0.0054(2) 0.0038(3) 0.0050(3)
W6 0.0113(3) 0.0114(3) 0.0079(4) 0.0029(3) 0.0009(3) 0.0063(3)
W8 0.0084(3) 0.0112(4) 0.0104(4) 0.0023(2) -0.0002(2) 0.0039(2)
W9 0.0106(3) 0.0117(3) 0.0095(3) 0.0021(2) -0.0001(2) 0.0066(2)
W11 0.0083(4) 0.0113(3) 0.0100(3) 0.0040(2) 0.0018(2) 0.0036(3)
W12 0.0108(5) 0.0124(3) 0.0093(4) 0.0048(3) -0.0001(3) 0.0061(3)
W13 0.0113(4) 0.0096(3) 0.0070(3) 0.0019(2) 0.0009(2) 0.0051(3)
W14 0.0092(4) 0.0120(4) 0.0084(5) 0.0013(3) 0.0005(3) 0.0051(3)
W15 0.0116(4) 0.0110(3) 0.0108(3) 0.0025(2) 0.0018(2) 0.0065(3)
Mn4 0.0101(3) 0.0093(3) 0.0071(3) 0.0020(2) 0.0002(2) 0.0036(3)
Mn5 0.0101(4) 0.0128(3) 0.0096(4) 0.0054(2) 0.0038(3) 0.0050(3)
Mn6 0.0113(3) 0.0114(3) 0.0079(4) 0.0029(3) 0.0009(3) 0.0063(3)
Mn8 0.0084(3) 0.0112(4) 0.0104(4) 0.0023(2) -0.0002(2) 0.0039(2)
Mn9 0.0106(3) 0.0117(3) 0.0095(3) 0.0021(2) -0.0001(2) 0.0066(2)
Mn11 0.0083(4) 0.0113(3) 0.0100(3) 0.0040(2) 0.0018(2) 0.0036(3)
Mn12 0.0108(5) 0.0124(3) 0.0093(4) 0.0048(3) -0.0001(3) 0.0061(3)
Mn13 0.0113(4) 0.0096(3) 0.0070(3) 0.0019(2) 0.0009(2) 0.0051(3)
Mn14 0.0092(4) 0.0120(4) 0.0084(5) 0.0013(3) 0.0005(3) 0.0051(3)
Mn15 0.0116(4) 0.0110(3) 0.0108(3) 0.0025(2) 0.0018(2) 0.0065(3)
W16 0.0193(3) 0.00889(19) 0.0072(2) 0.00098(17) 0.00000(19) 0.00666(19)
W17 0.0113(2) 0.0172(2) 0.0069(2) 0.00119(19) -0.00072(19) 0.0058(2)
W18 0.0128(2) 0.00979(19) 0.0055(2) 0.00121(17) 0.00140(18) 0.00414(18)
O1 0.015(3) 0.015(2) 0.013(3) 0.0055(18) 0.0007(17) 0.0061(18)
O2 0.016(3) 0.017(2) 0.013(3) 0.0041(18) 0.0024(18) 0.0084(18)
O3 0.015(5) 0.012(4) 0.020(6) 0.000(4) 0.002(4) -0.003(4)
O4 0.016(3) 0.013(2) 0.012(3) 0.0055(18) 0.0016(17) 0.0044(18)
O5 0.015(3) 0.017(2) 0.015(3) 0.0030(18) 0.0035(18) 0.0074(18)
O6 0.017(5) 0.016(4) 0.009(5) 0.000(4) -0.004(4) 0.012(4)
O7 0.017(5) 0.010(4) 0.005(5) 0.001(4) -0.001(4) 0.002(4)
O8 0.014(5) 0.018(4) 0.008(5) 0.002(4) 0.005(4) 0.002(4)
O9 0.017(3) 0.016(2) 0.015(3) 0.0046(18) -0.0013(17) 0.0089(19)
O10 0.026(5) 0.009(4) 0.006(5) 0.001(3) 0.005(4) 0.009(4)
O11 0.012(2) 0.015(2) 0.015(3) 0.0030(18) 0.0017(18) 0.0072(18)
O12 0.026(6) 0.021(5) 0.016(5) 0.004(4) -0.001(4) 0.018(4)
O13 0.012(2) 0.012(2) 0.008(2) 0.0033(17) 0.0015(17) 0.0048(17)
O14 0.014(5) 0.019(4) 0.014(5) 0.004(4) 0.008(4) 0.006(4)
O15 0.024(6) 0.012(4) 0.011(5) -0.004(4) -0.005(4) 0.013(4)
O16 0.025(6) 0.014(4) 0.018(6) 0.003(4) 0.009(4) 0.011(4)
O17 0.020(5) 0.021(5) 0.006(5) -0.003(4) 0.000(4) 0.006(4)
O18 0.021(5) 0.014(4) 0.013(5) 0.006(4) 0.010(4) 0.009(4)
O19 0.023(6) 0.025(5) 0.007(5) 0.005(4) 0.001(4) 0.013(4)
O20 0.006(4) 0.007(4) 0.032(6) 0.006(4) 0.007(4) 0.002(3)
O21 0.006(4) 0.010(4) 0.007(4) 0.001(3) -0.002(3) 0.001(3)
O22 0.010(5) 0.015(4) 0.008(5) 0.006(4) 0.002(3) 0.006(4)
O23 0.011(4) 0.015(4) 0.012(5) 0.006(4) 0.004(4) 0.005(4)
O24 0.010(5) 0.014(4) 0.016(5) 0.007(4) 0.003(4) -0.002(4)
O25 0.013(2) 0.013(2) 0.011(2) 0.0051(17) 0.0009(17) 0.0064(18)
O26 0.017(5) 0.011(4) 0.009(5) -0.003(3) -0.001(4) 0.009(4)
O27 0.012(5) 0.011(4) 0.012(5) 0.002(4) -0.005(4) 0.001(4)
O28 0.011(2) 0.011(2) 0.009(2) 0.0021(17) 0.0012(17) 0.0052(17)
O29 0.009(4) 0.012(4) 0.013(5) 0.002(4) 0.004(4) 0.004(3)
O30 0.011(4) 0.009(4) 0.006(4) 0.002(3) 0.000(3) 0.001(3)
O31 0.014(2) 0.012(2) 0.011(3) 0.0029(17) 0.0018(17) 0.0062(18)
O32 0.010(4) 0.018(4) 0.013(5) 0.004(4) 0.003(4) 0.009(4)
O33 0.011(2) 0.015(2) 0.012(2) 0.0031(17) 0.0012(17) 0.0057(18)
O34 0.010(4) 0.015(4) 0.007(4) 0.004(3) 0.001(3) 0.005(3)
O35 0.011(2) 0.011(2) 0.009(2) 0.0037(17) 0.0009(17) 0.0047(17)
O36 0.016(5) 0.020(4) 0.004(4) 0.002(4) 0.002(4) 0.008(4)
O37 0.012(2) 0.014(2) 0.011(3) 0.0034(17) -0.0001(17) 0.0063(18)
O38 0.010(4) 0.011(4) 0.005(4) 0.002(3) 0.001(3) 0.006(3)
O39 0.011(2) 0.012(2) 0.009(2) 0.0031(17) 0.0000(17) 0.0049(18)
O40 0.011(2) 0.013(2) 0.010(2) 0.0037(17) 0.0008(17) 0.0060(18)
O41 0.009(4) 0.012(4) 0.005(4) 0.001(3) -0.002(3) 0.000(3)
O42 0.022(5) 0.010(4) 0.003(4) 0.000(3) 0.004(4) 0.007(4)
O43 0.012(5) 0.015(4) 0.009(5) 0.000(3) -0.003(3) 0.007(4)
O44 0.010(4) 0.006(3) 0.008(4) -0.002(3) -0.005(3) 0.003(3)
O45 0.015(2) 0.014(2) 0.015(3) 0.0021(17) 0.0036(17) 0.0092(18)
O46 0.003(4) 0.013(4) 0.008(4) 0.004(3) -0.001(3) 0.003(3)
O47 0.005(4) 0.008(4) 0.014(5) 0.002(3) 0.001(3) -0.001(3)
O48 0.011(2) 0.011(2) 0.009(2) 0.0052(17) 0.0026(17) 0.0030(17)
O49 0.014(5) 0.015(4) 0.012(5) 0.003(4) -0.001(4) 0.010(4)
O50 0.009(2) 0.009(2) 0.006(2) 0.0034(17) 0.0010(16) 0.0030(17)
O51 0.011(2) 0.011(2) 0.011(2) 0.0010(17) 0.0026(17) 0.0065(17)
O52 0.024(5) 0.014(4) 0.008(5) 0.000(4) 0.006(4) 0.012(4)
O53 0.012(5) 0.011(4) 0.017(5) 0.005(4) 0.003(4) 0.007(4)
O54 0.014(5) 0.011(4) 0.015(5) 0.001(4) 0.000(4) 0.003(4)
O55 0.013(2) 0.015(2) 0.013(3) 0.0031(17) -0.0002(17) 0.0081(18)
O56 0.013(5) 0.014(4) 0.010(5) 0.006(3) 0.001(4) 0.007(4)
O57 0.035(9) 0.063(10) 0.094(15) 0.053(11) 0.019(9) 0.021(8)
O58 0.090(14) 0.040(8) 0.029(9) 0.010(7) -0.006(8) 0.038(9)
O59 0.051(13) 0.112(18) 0.065(15) 0.042(14) 0.016(11) 0.022(13)
O60 0.14(2) 0.070(12) 0.035(10) -0.005(9) -0.022(12) 0.076(15)
O61 0.028(7) 0.027(5) 0.037(8) 0.006(5) 0.003(6) 0.021(5)
O62 0.065(14) 0.072(12) 0.020(9) -0.015(9) 0.010(8) -0.018(10)
O63 0.034(7) 0.050(7) 0.017(6) 0.026(6) 0.018(5) 0.026(6)
O64 0.112(17) 0.084(12) 0.060(12) 0.052(10) 0.046(11) 0.085(13)
O65 0.033(9) 0.095(14) 0.062(13) 0.062(12) 0.003(9) -0.006(9)
O66 0.050(10) 0.041(8) 0.021(7) 0.012(6) 0.001(6) 0.002(7)
O67 0.030(7) 0.044(7) 0.015(6) 0.014(6) 0.003(5) 0.010(6)
O68 0.031(9) 0.069(10) 0.060(11) -0.014(9) -0.008(8) 0.033(8)
O69 0.049(9) 0.069(10) 0.026(7) 0.027(7) 0.023(6) 0.044(8)
O70 0.018(6) 0.029(6) 0.035(8) 0.011(5) 0.006(5) 0.005(5)
O71 0.085(7) 0.084(7) 0.084(7) 0.024(2) 0.0123(14) 0.042(3)
O72 0.060(13) 0.14(2) 0.073(16) 0.032(15) 0.019(11) 0.071(15)
O73 0.035(6) 0.035(6) 0.035(6) 0.0102(19) 0.0049(13) 0.018(3)
O74 0.098(8) 0.098(8) 0.098(8) 0.028(2) 0.0143(15) 0.048(4)
O75 0.087(7) 0.087(7) 0.087(7) 0.025(2) 0.0120(14) 0.042(3)
O76 0.102(8) 0.102(8) 0.102(8) 0.030(3) 0.0141(15) 0.050(4)
O77 0.006(6) 0.007(6) 0.006(6) 0.0020(19) 0.0010(13) 0.003(3)
Na1 0.011(2) 0.0097(19) 0.012(2) 0.0032(18) 0.0010(19) 0.0044(18)
F1 0.017(4) 0.014(3) 0.004(4) 0.003(3) 0.002(3) 0.008(3)
F2 0.019(4) 0.016(3) 0.010(4) 0.005(3) 0.000(3) 0.010(3)
F3 0.016(4) 0.009(3) 0.010(4) 0.001(3) 0.003(3) 0.006(3)
F4 0.010(4) 0.016(3) 0.012(4) 0.008(3) 0.004(3) 0.006(3)
F5 0.011(2) 0.012(2) 0.008(2) 0.0038(16) 0.0011(16) 0.0039(16)
F6 0.016(4) 0.012(3) 0.008(4) 0.001(3) -0.003(3) 0.006(3)
K1 0.053(3) 0.044(2) 0.021(2) 0.0061(17) 0.0090(18) 0.030(2)
K2 0.0289(19) 0.0195(14) 0.0226(18) 0.0004(13) -0.0022(14) 0.0099(13)
K3 0.0271(18) 0.0201(14) 0.0232(18) 0.0018(13) 0.0044(14) 0.0092(13)
K4 0.0230(17) 0.0280(16) 0.0220(18) 0.0021(14) -0.0012(13) 0.0139(14)
K5 0.0221(18) 0.044(2) 0.0178(17) 0.0137(16) 0.0046(14) 0.0069(16)
K6 0.052(2) 0.044(2) 0.0196(18) 0.0147(16) 0.0093(16) 0.037(2)
K7 0.0239(18) 0.0287(16) 0.0221(18) 0.0030(14) 0.0028(14) 0.0141(15)
K8 0.034(2) 0.047(2) 0.0199(19) 0.0073(17) -0.0003(16) 0.0154(19)

loop_
_atom_type_symbol
_atom_type_description
_atom_type_scat_dispersion_real
_atom_type_scat_dispersion_imag
_atom_type_scat_source
O O 0.0106 0.0060 'International Tables Vol C Tables 4.2.6.8 and 6.1.1.4'
F F 0.0171 0.0103 'International Tables Vol C Tables 4.2.6.8 and 6.1.1.4'
Na Na 0.0362 0.0249 'International Tables Vol C Tables 4.2.6.8 and 6.1.1.4'
K K 0.2009 0.2494 'International Tables Vol C Tables 4.2.6.8 and 6.1.1.4'
Mn Mn 0.3368 0.7283 'International Tables Vol C Tables 4.2.6.8 and 6.1.1.4'
W W -0.8490 6.8722 'International Tables Vol C Tables 4.2.6.8 and 6.1.1.4'

loop_
_geom_angle_atom_site_label_1
_geom_angle_atom_site_label_2
_geom_angle_atom_site_label_3
_geom_angle
_geom_angle_site_symmetry_1
_geom_angle_site_symmetry_3
O1 W1 O23 103.6(4) . .
O1 W1 O28 100.5(4) . .
O23 W1 O28 87.3(4) . .
O1 W1 O19 100.7(4) . .
O23 W1 O19 90.0(4) . .
O28 W1 O19 158.6(4) . .
O1 W1 O21 97.0(4) . .
O23 W1 O21 159.4(4) . .
O28 W1 O21 87.9(4) . .
O19 W1 O21 87.3(4) . .
O1 W1 O22 168.8(4) . .
O23 W1 O22 86.0(4) . .
O28 W1 O22 85.6(4) . .
O19 W1 O22 73.1(4) . .
O21 W1 O22 73.6(4) . .
O2 W2 O25 102.6(4) . .
O2 W2 O24 102.3(5) . .
O25 W2 O24 88.2(4) . .
O2 W2 O20 98.9(4) . .
O25 W2 O20 88.7(5) . .
O24 W2 O20 158.7(4) . .
O2 W2 O19 97.3(4) . .
O25 W2 O19 160.0(4) . .
O24 W2 O19 88.1(5) . .
O20 W2 O19 87.6(5) . .
O2 W2 O22 168.2(4) . .
O25 W2 O22 86.2(4) . .
O24 W2 O22 85.6(4) . .
O20 W2 O22 73.2(4) . .
O19 W2 O22 74.0(4) . .
O2 W2 K6 47.7(3) . .
O25 W2 K6 150.0(3) . .
O24 W2 K6 94.0(3) . .
O20 W2 K6 99.0(4) . .
O19 W2 K6 49.9(3) . .
O22 W2 K6 123.8(2) . .
O3 W3 O27 101.5(5) . .
O3 W3 O20 100.1(5) . .
O27 W3 O20 158.2(4) . .
O3 W3 O26 99.7(5) . .
O27 W3 O26 86.4(4) . .
O20 W3 O26 87.5(4) . .
O3 W3 O21 100.8(5) . .
O27 W3 O21 89.8(4) . .
O20 W3 O21 88.6(4) . .
O26 W3 O21 159.5(4) . .
O3 W3 O22 170.5(5) . .
O27 W3 O22 86.7(4) . .
O20 W3 O22 72.0(4) . .
O26 W3 O22 85.6(4) . .
O21 W3 O22 74.1(4) . .
O7 W7 O26 96.5(4) . .
O7 W7 O38 98.0(4) . .
O26 W7 O38 165.0(4) . .
O7 W7 O32 102.2(4) . .
O26 W7 O32 86.1(4) . .
O38 W7 O32 87.0(4) . .
O7 W7 O31 98.7(4) . .
O26 W7 O31 91.1(4) . .
O38 W7 O31 90.6(4) . .
O32 W7 O31 159.0(4) . .
O7 W7 F1 172.1(4) . .
O26 W7 F1 83.8(4) . .
O38 W7 F1 82.4(3) . .
O32 W7 F1 85.6(4) . .
O31 W7 F1 73.4(3) . .
O7 W7 K2 43.3(3) . 1_556
O26 W7 K2 139.5(3) . 1_556
O38 W7 K2 54.7(3) . 1_556
O32 W7 K2 97.4(3) . 1_556
O31 W7 K2 98.2(3) . 1_556
F1 W7 K2 136.6(2) . 1_556
O10 W10 O47 97.1(4) . .
O10 W10 O35 96.6(4) . .
O47 W10 O35 165.5(4) . .
O10 W10 O41 98.9(5) . .
O47 W10 O41 91.2(4) . .
O35 W10 O41 91.4(4) . .
O10 W10 O46 102.8(4) . .
O47 W10 O46 85.9(4) . .
O35 W10 O46 86.5(4) . .
O41 W10 O46 158.3(4) . .
O10 W10 F5 172.0(4) . .
O47 W10 F5 83.7(3) . .
O35 W10 F5 83.4(3) . .
O41 W10 F5 73.1(3) . .
O46 W10 F5 85.2(3) . .
O10 W10 Mn11 139.0(11) . .
O47 W10 Mn11 85.4(8) . .
O35 W10 Mn11 87.4(8) . .
O41 W10 Mn11 40.1(10) . .
O46 W10 Mn11 118.2(10) . .
F5 W10 Mn11 33.0(10) . .
O10 W10 K3 42.5(3) . .
O47 W10 K3 139.4(3) . .
O35 W10 K3 54.0(3) . .
O41 W10 K3 98.2(3) . .
O46 W10 K3 98.0(3) . .
F5 W10 K3 136.8(2) . .
Mn11 W10 K3 125.7(9) . .
O4 W4 O35 96.2(4) . .
O4 W4 O34 102.2(4) . .
O35 W4 O34 89.2(4) . .
O4 W4 O29 98.4(4) . .
O35 W4 O29 92.7(4) . .
O34 W4 O29 159.0(4) . .
O4 W4 O23 96.3(4) . .
O35 W4 O23 167.1(4) . .
O34 W4 O23 85.2(4) . .
O29 W4 O23 88.5(4) . .
O4 W4 F3 171.8(4) . .
O35 W4 F3 84.7(3) . .
O34 W4 F3 85.9(3) . .
O29 W4 F3 73.4(3) . .
O23 W4 F3 83.3(3) . .
O4 W4 K5 51.4(3) . 1_565
O35 W4 K5 96.4(3) . 1_565
O34 W4 K5 153.4(3) . 1_565
O29 W4 K5 47.0(3) . 1_565
O23 W4 K5 93.8(3) . 1_565
F3 W4 K5 120.4(2) . 1_565
O4 W4 K3 41.6(3) . .
O35 W4 K3 54.7(3) . .
O34 W4 K3 99.6(3) . .
O29 W4 K3 98.6(3) . .
O23 W4 K3 137.8(3) . .
F3 W4 K3 138.6(2) . .
K5 W4 K3 63.93(9) 1_565 .
O4 W4 K1 48.6(3) . 1_565
O35 W4 K1 101.7(3) . 1_565
O34 W4 K1 54.4(3) . 1_565
O29 W4 K1 144.8(3) . 1_565
O23 W4 K1 84.4(3) . 1_565
F3 W4 K1 139.3(2) . 1_565
K5 W4 K1 99.00(9) 1_565 1_565
K3 W4 K1 66.03(9) . 1_565
O5 W5 O24 98.3(5) . .
O5 W5 O29 101.2(4) . .
O24 W5 O29 89.3(4) . .
O5 W5 O30 101.9(4) . .
O24 W5 O30 86.5(4) . .
O29 W5 O30 157.0(4) . .
O5 W5 O36 96.6(5) . .
O24 W5 O36 164.8(4) . .
O29 W5 O36 90.9(4) . .
O30 W5 O36 87.4(4) . .
O5 W5 F3 173.3(4) . .
O24 W5 F3 82.9(4) . .
O29 W5 F3 72.2(3) . .
O30 W5 F3 84.8(3) . .
O36 W5 F3 82.7(4) . .
O5 W5 K7 40.2(4) . 1_565
O24 W5 K7 138.2(3) . 1_565
O29 W5 K7 101.6(3) . 1_565
O30 W5 K7 96.5(3) . 1_565
O36 W5 K7 56.4(3) . 1_565
F3 W5 K7 138.9(2) . 1_565
O6 W6 O37 96.4(4) . .
O6 W6 O30 102.1(4) . .
O37 W6 O30 90.3(4) . .
O6 W6 O25 96.2(4) . .
O37 W6 O25 167.4(4) . .
O30 W6 O25 85.8(4) . .
O6 W6 O31 98.7(4) . .
O37 W6 O31 91.3(4) . .
O30 W6 O31 158.9(4) . .
O25 W6 O31 88.1(4) . .
O6 W6 F1 171.6(4) . .
O37 W6 F1 85.1(3) . .
O30 W6 F1 86.1(3) . .
O25 W6 F1 82.7(3) . .
O31 W6 F1 73.0(3) . .
O6 W6 K4 40.5(3) . 1_545
O37 W6 K4 55.9(3) . 1_545
O30 W6 K4 98.1(3) . 1_545
O25 W6 K4 136.5(3) . 1_545
O31 W6 K4 100.2(3) . 1_545
F1 W6 K4 140.6(2) . 1_545
O8 W8 O39 96.5(4) . .
O8 W8 O32 101.4(5) . .
O39 W8 O32 89.2(4) . .
O8 W8 O27 97.2(5) . .
O39 W8 O27 166.2(4) . .
O32 W8 O27 86.6(4) . .
O8 W8 O33 99.1(5) . .
O39 W8 O33 90.7(4) . .
O32 W8 O33 159.4(4) . .
O27 W8 O33 88.7(4) . .
O8 W8 F2 171.9(4) . .
O39 W8 F2 84.1(4) . .
O32 W8 F2 86.7(4) . .
O27 W8 F2 82.5(4) . .
O33 W8 F2 72.8(4) . .
O8 W8 K4 43.1(3) . 1_445
O39 W8 K4 54.3(3) . 1_445
O32 W8 K4 106.1(3) . 1_445
O27 W8 K4 139.4(3) . 1_445
O33 W8 K4 90.4(3) . 1_445
F2 W8 K4 135.4(2) . 1_445
O9 W9 O28 97.4(4) . .
O9 W9 O34 102.7(4) . .
O28 W9 O34 85.9(4) . .
O9 W9 O40 96.2(4) . .
O28 W9 O40 166.0(4) . .
O34 W9 O40 88.1(4) . .
O9 W9 O33 98.7(5) . .
O28 W9 O33 91.0(4) . .
O34 W9 O33 158.6(4) . .
O40 W9 O33 90.1(4) . .
O9 W9 F2 171.3(4) . .
O28 W9 F2 83.5(3) . .
O34 W9 F2 86.0(3) . .
O40 W9 F2 83.5(3) . .
O33 W9 F2 72.6(4) . .
O9 W9 K7 43.3(4) . 1_465
O28 W9 K7 140.2(3) . 1_465
O34 W9 K7 105.7(3) . 1_465
O40 W9 K7 53.7(3) . 1_465
O33 W9 K7 90.2(3) . 1_465
F2 W9 K7 134.2(2) . 1_465
O9 W9 K1 45.7(4) . 1_565
O28 W9 K1 86.1(3) . 1_565
O34 W9 K1 57.8(3) . 1_565
O40 W9 K1 101.3(3) . 1_565
O33 W9 K1 143.2(3) . 1_565
F2 W9 K1 143.0(2) . 1_565
K7 W9 K1 69.99(9) 1_465 1_565
O11 W11 O36 97.9(5) . .
O11 W11 O42 101.7(4) . .
O36 W11 O42 90.3(4) . .
O11 W11 O48 95.5(5) . .
O36 W11 O48 166.5(4) . .
O42 W11 O48 86.1(4) . .
O11 W11 O41 99.3(4) . .
O36 W11 O41 90.4(4) . .
O42 W11 O41 158.6(4) . .
O48 W11 O41 88.3(4) . .
O11 W11 F5 172.0(3) . .
O36 W11 F5 84.4(4) . .
O42 W11 F5 85.9(4) . .
O48 W11 F5 82.4(4) . .
O41 W11 F5 73.0(3) . .
O11 W11 K7 41.3(3) . 1_565
O36 W11 K7 56.7(3) . 1_565
O42 W11 K7 97.8(3) . 1_565
O48 W11 K7 136.7(3) . 1_565
O41 W11 K7 100.4(3) . 1_565
F5 W11 K7 140.8(2) . 1_565
O12 W12 O49 97.7(5) . .
O12 W12 O43 100.6(5) . .
O49 W12 O43 90.4(4) . .
O12 W12 O37 96.0(5) . .
O49 W12 O37 165.6(4) . .
O43 W12 O37 91.3(4) . .
O12 W12 O42 101.8(5) . .
O49 W12 O42 86.5(4) . .
O43 W12 O42 157.5(4) . .
O37 W12 O42 86.5(4) . .
O12 W12 F6 173.5(4) . .
O49 W12 F6 83.7(3) . .
O43 W12 F6 73.0(3) . .
O37 W12 F6 83.1(3) . .
O42 W12 F6 84.6(4) . .
O12 W12 K4 40.3(4) . 1_545
O49 W12 K4 137.7(3) . 1_545
O43 W12 K4 101.2(3) . 1_545
O37 W12 K4 55.7(3) . 1_545
O42 W12 K4 96.0(3) . 1_545
F6 W12 K4 138.6(2) . 1_545
O13 W13 O38 97.2(4) . .
O13 W13 O44 102.0(4) . .
O38 W13 O44 89.3(4) . .
O13 W13 O43 98.4(4) . .
O38 W13 O43 91.8(4) . .
O44 W13 O43 159.3(4) . .
O13 W13 O50 95.9(4) . .
O38 W13 O50 166.7(4) . .
O44 W13 O50 85.5(4) . .
O43 W13 O50 88.8(4) . .
O13 W13 F6 171.8(4) . .
O38 W13 F6 83.9(3) . .
O44 W13 F6 86.1(4) . .
O43 W13 F6 73.4(4) . .
O50 W13 F6 83.6(3) . .
O13 W13 K6 51.4(3) . 1_556
O38 W13 K6 96.5(2) . 1_556
O44 W13 K6 153.2(3) . 1_556
O43 W13 K6 47.0(3) . 1_556
O50 W13 K6 93.7(3) . 1_556
F6 W13 K6 120.5(2) . 1_556
O13 W13 K2 42.0(3) . 1_556
O38 W13 K2 55.3(3) . 1_556
O44 W13 K2 99.3(3) . 1_556
O43 W13 K2 98.3(3) . 1_556
O50 W13 K2 137.8(3) . 1_556
F6 W13 K2 138.4(2) . 1_556
K6 W13 K2 63.92(10) 1_556 1_556
O13 W13 K8 48.2(3) . 1_456
O38 W13 K8 102.5(3) . 1_456
O44 W13 K8 54.5(3) . 1_456
O43 W13 K8 144.6(3) . 1_456
O50 W13 K8 84.4(3) . 1_456
F6 W13 K8 139.5(2) . 1_456
K6 W13 K8 98.74(9) 1_556 1_456
K2 W13 K8 65.98(9) 1_556 1_456
O14 W14 O44 102.8(4) . .
O14 W14 O51 97.8(5) . .
O44 W14 O51 86.3(4) . .
O14 W14 O39 96.1(5) . .
O44 W14 O39 87.9(4) . .
O51 W14 O39 165.8(4) . .
O14 W14 O45 98.4(4) . .
O44 W14 O45 158.7(4) . .
O51 W14 O45 90.0(4) . .
O39 W14 O45 90.7(4) . .
O14 W14 F4 171.0(4) . .
O44 W14 F4 86.2(4) . .
O51 W14 F4 83.4(4) . .
O39 W14 F4 83.4(4) . .
O45 W14 F4 72.6(4) . .
O14 W14 K8 45.9(3) . 1_456
O44 W14 K8 57.7(3) . 1_456
O51 W14 K8 86.3(3) . 1_456
O39 W14 K8 101.5(3) . 1_456
O45 W14 K8 142.9(3) . 1_456
F4 W14 K8 143.0(2) . 1_456
O14 W14 K4 43.0(4) . 1_445
O44 W14 K4 105.6(3) . 1_445
O51 W14 K4 140.3(3) . 1_445
O39 W14 K4 53.8(3) . 1_445
O45 W14 K4 90.5(3) . 1_445
F4 W14 K4 134.2(2) . 1_445
K8 W14 K4 70.11(9) 1_456 1_445
O15 W15 O40 97.0(4) . .
O15 W15 O46 102.8(5) . .
O40 W15 O46 89.1(4) . .
O15 W15 O45 98.3(5) . .
O40 W15 O45 91.1(4) . .
O46 W15 O45 158.7(4) . .
O15 W15 O52 96.6(4) . .
O40 W15 O52 166.3(4) . .
O46 W15 O52 86.2(4) . .
O45 W15 O52 88.7(4) . .
O15 W15 F4 171.5(4) . .
O40 W15 F4 84.0(3) . .
O46 W15 F4 85.7(3) . .
O45 W15 F4 73.2(3) . .
O52 W15 F4 82.8(3) . .
O15 W15 K7 43.7(3) . 1_465
O40 W15 K7 54.0(3) . 1_465
O46 W15 K7 106.4(3) . 1_465
O45 W15 K7 90.8(3) . 1_465
O52 W15 K7 139.7(3) . 1_465
F4 W15 K7 135.2(2) . 1_465
F3 Mn4 O34 100.6(12) . .
F3 Mn4 O23 96.0(11) . .
O34 Mn4 O23 89.3(11) . .
F3 Mn4 O29 81.9(10) . .
O34 Mn4 O29 177.4(14) . .
O23 Mn4 O29 89.6(11) . .
F3 Mn4 O35 94.3(11) . .
O34 Mn4 O35 90.2(11) . .
O23 Mn4 O35 169.6(13) . .
O29 Mn4 O35 90.5(11) . .
F3 Mn4 O4 167.5(14) . .
O34 Mn4 O4 91.7(10) . .
O23 Mn4 O4 86.3(10) . .
O29 Mn4 O4 85.9(10) . .
O35 Mn4 O4 83.4(9) . .
F3 Mn4 Mn5 39.3(7) . .
O34 Mn4 Mn5 139.9(12) . .
O23 Mn4 Mn5 93.6(10) . .
O29 Mn4 Mn5 42.5(7) . .
O35 Mn4 Mn5 93.5(10) . .
O4 Mn4 Mn5 128.4(11) . .
F3 Mn4 Na1 30.1(5) . 1_556
O34 Mn4 Na1 75.2(8) . 1_556
O23 Mn4 Na1 111.3(9) . 1_556
O29 Mn4 Na1 107.4(9) . 1_556
O35 Mn4 Na1 78.6(8) . 1_556
O4 Mn4 Na1 157.5(10) . 1_556
Mn5 Mn4 Na1 66.5(6) . 1_556
F3 Mn4 K5 121.4(10) . 1_565
O34 Mn4 K5 138.0(10) . 1_565
O23 Mn4 K5 86.3(8) . 1_565
O29 Mn4 K5 39.5(5) . 1_565
O35 Mn4 K5 87.1(8) . 1_565
O4 Mn4 K5 46.4(5) . 1_565
Mn5 Mn4 K5 82.1(7) . 1_565
Na1 Mn4 K5 144.3(7) 1_556 1_565
F3 Mn4 K3 139.3(11) . .
O34 Mn4 K3 90.4(8) . .
O23 Mn4 K3 123.4(9) . .
O29 Mn4 K3 88.2(8) . .
O35 Mn4 K3 46.2(5) . .
O4 Mn4 K3 37.2(5) . .
Mn5 Mn4 K3 120.0(8) . .
Na1 Mn4 K3 123.2(6) 1_556 .
K5 Mn4 K3 58.7(3) 1_565 .
F3 Mn5 O30 99.7(11) . .
F3 Mn5 O29 83.3(9) . .
O30 Mn5 O29 176.5(14) . .
F3 Mn5 O24 95.6(11) . .
O30 Mn5 O24 88.0(9) . .
O29 Mn5 O24 89.9(10) . .
F3 Mn5 O36 95.8(10) . .
O30 Mn5 O36 89.4(10) . .
O29 Mn5 O36 92.1(9) . .
O24 Mn5 O36 168.6(14) . .
F3 Mn5 O5 171.1(11) . .
O30 Mn5 O5 89.2(9) . .
O29 Mn5 O5 87.8(9) . .
O24 Mn5 O5 84.7(9) . .
O36 Mn5 O5 84.1(9) . .
F3 Mn5 Mn4 39.1(7) . .
O30 Mn5 Mn4 138.8(12) . .
O29 Mn5 Mn4 44.2(7) . .
O24 Mn5 Mn4 93.6(10) . .
O36 Mn5 Mn4 95.7(9) . .
O5 Mn5 Mn4 132.0(10) . .
F3 Mn5 Na1 31.4(5) . 1_556
O30 Mn5 Na1 73.2(7) . 1_556
O29 Mn5 Na1 110.2(9) . 1_556
O24 Mn5 Na1 110.8(9) . 1_556
O36 Mn5 Na1 79.0(7) . 1_556
O5 Mn5 Na1 155.5(9) . 1_556
Mn4 Mn5 Na1 67.8(7) . 1_556
O25 Mn6 O6 111(3) . .
O25 Mn6 O31 101(2) . .
O6 Mn6 O31 99(2) . .
O25 Mn6 O30 94(2) . .
O6 Mn6 O30 98(2) . .
O31 Mn6 O30 151(2) . .
O25 Mn6 O37 164(3) . .
O6 Mn6 O37 83.4(18) . .
O31 Mn6 O37 81.4(16) . .
O30 Mn6 O37 77.9(16) . .
O25 Mn6 F1 90(2) . .
O6 Mn6 F1 158(3) . .
O31 Mn6 F1 72.4(16) . .
O30 Mn6 F1 82.9(15) . .
O37 Mn6 F1 75.8(14) . .
O25 Mn6 K3 86.8(17) . 1_545
O6 Mn6 K3 31.3(10) . 1_545
O31 Mn6 K3 85.7(13) . 1_545
O30 Mn6 K3 120.3(18) . 1_545
O37 Mn6 K3 109.0(14) . 1_545
F1 Mn6 K3 156.8(18) . 1_545
O25 Mn6 K4 143(2) . 1_545
O6 Mn6 K4 32.1(11) . 1_545
O31 Mn6 K4 93.3(14) . 1_545
O30 Mn6 K4 89.5(15) . 1_545
O37 Mn6 K4 51.3(9) . 1_545
F1 Mn6 K4 126.9(16) . 1_545
K3 Mn6 K4 60.4(6) 1_545 1_545
O33 Mn8 O8 111(4) . .
O33 Mn8 O39 100(3) . .
O8 Mn8 O39 96(3) . .
O33 Mn8 O27 96(3) . .
O8 Mn8 O27 95(3) . .
O39 Mn8 O27 156(4) . .
O33 Mn8 F2 79(3) . .
O8 Mn8 F2 170(3) . .
O39 Mn8 F2 85(3) . .
O27 Mn8 F2 82(3) . .
O33 Mn8 O32 159(4) . .
O8 Mn8 O32 90(2) . .
O39 Mn8 O32 81(2) . .
O27 Mn8 O32 78(2) . .
F2 Mn8 O32 80(2) . .
O33 Mn8 Mn9 38.3(18) . .
O8 Mn8 Mn9 149(3) . .
O39 Mn8 Mn9 93(3) . .
O27 Mn8 Mn9 89(3) . .
F2 Mn8 Mn9 40.6(14) . .
O32 Mn8 Mn9 121(3) . .
O33 Mn8 K4 97(3) . 1_445
O8 Mn8 K4 44.8(19) . 1_445
O39 Mn8 K4 55.5(18) . 1_445
O27 Mn8 K4 139(3) . 1_445
F2 Mn8 K4 139(3) . 1_445
O32 Mn8 K4 101(2) . 1_445
Mn9 Mn8 K4 123(2) . 1_445
O28 Mn9 F2 94.9(18) . .
O28 Mn9 O33 93.3(19) . .
F2 Mn9 O33 82.1(16) . .
O28 Mn9 O34 87.5(19) . .
F2 Mn9 O34 97.6(19) . .
O33 Mn9 O34 179(3) . .
O28 Mn9 O40 171(2) . .
F2 Mn9 O40 93.3(19) . .
O33 Mn9 O40 90.9(19) . .
O34 Mn9 O40 88.4(18) . .
O28 Mn9 O9 87.2(17) . .
F2 Mn9 O9 171(2) . .
O33 Mn9 O9 88.7(17) . .
O34 Mn9 O9 91.5(16) . .
O40 Mn9 O9 85.2(16) . .
O28 Mn9 Mn8 95(2) . .
F2 Mn9 Mn8 49.5(16) . .
O33 Mn9 Mn8 32.6(15) . .
O34 Mn9 Mn8 147(2) . .
O40 Mn9 Mn8 92(2) . .
O9 Mn9 Mn8 121(2) . .
O28 Mn9 Na1 109.0(16) . 1_556
F2 Mn9 Na1 29.8(8) . 1_556
O33 Mn9 Na1 107.0(15) . 1_556
O34 Mn9 Na1 72.5(12) . 1_556
O40 Mn9 Na1 77.0(13) . 1_556
O9 Mn9 Na1 156.2(18) . 1_556
Mn8 Mn9 Na1 75.7(16) . 1_556
O28 Mn9 K1 78.8(13) . 1_565
F2 Mn9 K1 147.4(18) . 1_565
O33 Mn9 K1 129.8(16) . 1_565
O34 Mn9 K1 50.6(9) . 1_565
O40 Mn9 K1 92.7(13) . 1_565
O9 Mn9 K1 41.9(8) . 1_565
Mn8 Mn9 K1 161.8(19) . 1_565
Na1 Mn9 K1 122.6(11) 1_556 1_565
O28 Mn9 K7 126.5(16) . 1_465
F2 Mn9 K7 136.5(18) . 1_465
O33 Mn9 K7 82.7(13) . 1_465
O34 Mn9 K7 97.0(14) . 1_465
O40 Mn9 K7 46.5(9) . 1_465
O9 Mn9 K7 39.6(8) . 1_465
Mn8 Mn9 K7 107.1(18) . 1_465
Na1 Mn9 K7 123.2(11) 1_556 1_465
K1 Mn9 K7 64.8(6) 1_565 1_465
O42 Mn11 F5 107(3) . .
O42 Mn11 O48 94(2) . .
F5 Mn11 O48 98(2) . .
O42 Mn11 O36 93.0(19) . .
F5 Mn11 O36 94(2) . .
O48 Mn11 O36 164(3) . .
O42 Mn11 O41 173(3) . .
F5 Mn11 O41 79.4(15) . .
O48 Mn11 O41 86.8(17) . .
O36 Mn11 O41 84.3(17) . .
O42 Mn11 O11 91(2) . .
F5 Mn11 O11 161(2) . .
O48 Mn11 O11 84(2) . .
O36 Mn11 O11 81.5(19) . .
O41 Mn11 O11 82.2(18) . .
O42 Mn11 W10 150(3) . .
F5 Mn11 W10 43.1(9) . .
O48 Mn11 W10 91.2(14) . .
O36 Mn11 W10 89.7(14) . .
O41 Mn11 W10 36.3(7) . .
O11 Mn11 W10 118.5(17) . .
O42 Mn11 Na1 77.1(18) . 1_556
F5 Mn11 Na1 33.6(10) . 1_556
O48 Mn11 Na1 115(2) . 1_556
O36 Mn11 Na1 80.4(16) . 1_556
O41 Mn11 Na1 108.3(17) . 1_556
O11 Mn11 Na1 157.9(18) . 1_556
W10 Mn11 Na1 73.9(10) . 1_556
O43 Mn12 O37 95.8(11) . .
O43 Mn12 F6 83.4(10) . .
O37 Mn12 F6 95.7(10) . .
O43 Mn12 O42 175.4(14) . .
O37 Mn12 O42 88.7(10) . .
F6 Mn12 O42 95.1(10) . .
O43 Mn12 O49 90.7(11) . .
O37 Mn12 O49 170.2(13) . .
F6 Mn12 O49 92.4(10) . .
O42 Mn12 O49 85.0(10) . .
O43 Mn12 O12 91.0(10) . .
O37 Mn12 O12 87.2(9) . .
F6 Mn12 O12 173.9(14) . .
O42 Mn12 O12 90.3(10) . .
O49 Mn12 O12 85.3(9) . .
O43 Mn12 Mn13 44.0(7) . .
O37 Mn12 Mn13 96.6(10) . .
F6 Mn12 Mn13 39.4(7) . .
O42 Mn12 Mn13 134.5(11) . .
O49 Mn12 Mn13 93.2(10) . .
O12 Mn12 Mn13 135.0(11) . .
O43 Mn12 Na1 108.9(9) . 1_556
O37 Mn12 Na1 77.7(7) . 1_556
F6 Mn12 Na1 30.0(5) . 1_556
O42 Mn12 Na1 71.0(7) . 1_556
O49 Mn12 Na1 107.1(8) . 1_556
O12 Mn12 Na1 156.0(10) . 1_556
Mn13 Mn12 Na1 66.2(7) . 1_556
O43 Mn12 K4 94.8(8) . 1_545
O37 Mn12 K4 48.9(6) . 1_545
F6 Mn12 K4 144.4(10) . 1_545
O42 Mn12 K4 89.0(8) . 1_545
O49 Mn12 K4 123.3(8) . 1_545
O12 Mn12 K4 38.3(5) . 1_545
Mn13 Mn12 K4 127.6(8) . 1_545
Na1 Mn12 K4 123.7(6) 1_556 1_545
F6 Mn13 O44 101.1(12) . .
F6 Mn13 O38 95.8(12) . .
O44 Mn13 O38 90.2(11) . .
F6 Mn13 O43 83.9(11) . .
O44 Mn13 O43 174.6(16) . .
O38 Mn13 O43 91.6(10) . .
F6 Mn13 O50 96.5(11) . .
O44 Mn13 O50 87.4(10) . .
O38 Mn13 O50 167.7(15) . .
O43 Mn13 O50 89.8(11) . .
F6 Mn13 O13 169.5(14) . .
O44 Mn13 O13 89.4(11) . .
O38 Mn13 O13 83.9(10) . .
O43 Mn13 O13 85.7(10) . .
O50 Mn13 O13 84.0(10) . .
F6 Mn13 Mn12 42.0(7) . .
O44 Mn13 Mn12 143.1(13) . .
O38 Mn13 Mn12 93.8(10) . .
O43 Mn13 Mn12 41.9(7) . .
O50 Mn13 Mn12 95.3(11) . .
O13 Mn13 Mn12 127.5(11) . .
F6 Mn13 Na1 30.4(6) . 1_556
O44 Mn13 Na1 75.9(8) . 1_556
O38 Mn13 Na1 79.2(8) . 1_556
O43 Mn13 Na1 109.5(10) . 1_556
O50 Mn13 Na1 111.8(9) . 1_556
O13 Mn13 Na1 157.5(10) . 1_556
Mn12 Mn13 Na1 68.9(7) . 1_556
F6 Mn13 K6 123.0(10) . 1_556
O44 Mn13 K6 135.9(11) . 1_556
O38 Mn13 K6 87.6(8) . 1_556
O43 Mn13 K6 39.1(6) . 1_556
O50 Mn13 K6 85.7(8) . 1_556
O13 Mn13 K6 46.5(5) . 1_556
Mn12 Mn13 K6 81.0(7) . 1_556
Na1 Mn13 K6 146.0(7) 1_556 1_556
F6 Mn13 K2 141.0(10) . 1_556
O44 Mn13 K2 89.5(9) . 1_556
O38 Mn13 K2 46.3(6) . 1_556
O43 Mn13 K2 88.1(8) . 1_556
O50 Mn13 K2 121.6(10) . 1_556
O13 Mn13 K2 37.6(5) . 1_556
Mn12 Mn13 K2 119.1(8) . 1_556
Na1 Mn13 K2 123.7(6) 1_556 1_556
K6 Mn13 K2 58.5(3) 1_556 1_556
O51 Mn14 O14 111(3) . .
O51 Mn14 O45 100(2) . .
O14 Mn14 O45 101(3) . .
O51 Mn14 O44 91(3) . .
O14 Mn14 O44 100(3) . .
O45 Mn14 O44 151(3) . .
O51 Mn14 O39 161(3) . .
O14 Mn14 O39 87(2) . .
O45 Mn14 O39 83.1(19) . .
O44 Mn14 O39 78.1(16) . .
O51 Mn14 F4 88(2) . .
O14 Mn14 F4 162(3) . .
O45 Mn14 F4 71.5(18) . .
O44 Mn14 F4 82(2) . .
O39 Mn14 F4 75.8(16) . .
O51 Mn14 Mn15 95(2) . .
O14 Mn14 Mn15 123(3) . .
O45 Mn14 Mn15 23.1(16) . .
O44 Mn14 Mn15 130(3) . .
O39 Mn14 Mn15 80.9(19) . .
F4 Mn14 Mn15 48.5(17) . .
O51 Mn14 K8 91(2) . 1_456
O14 Mn14 K8 46.4(14) . 1_456
O45 Mn14 K8 147(3) . 1_456
O44 Mn14 K8 58.4(14) . 1_456
O39 Mn14 K8 96.5(16) . 1_456
F4 Mn14 K8 141(2) . 1_456
Mn15 Mn14 K8 169(2) . 1_456
O51 Mn14 K4 147(3) . 1_445
O14 Mn14 K4 37.1(12) . 1_445
O45 Mn14 K4 86.2(18) . 1_445
O44 Mn14 K4 98.6(17) . 1_445
O39 Mn14 K4 51.0(11) . 1_445
F4 Mn14 K4 124.6(17) . 1_445
Mn15 Mn14 K4 102.2(19) . 1_445
K8 Mn14 K4 68.7(9) 1_456 1_445
O45 Mn15 O15 120(4) . .
O45 Mn15 O40 112(4) . .
O15 Mn15 O40 92(2) . .
O45 Mn15 O52 101(3) . .
O15 Mn15 O52 88(2) . .
O40 Mn15 O52 141(4) . .
O45 Mn15 F4 86(2) . .
O15 Mn15 F4 153(4) . .
O40 Mn15 F4 83.9(18) . .
O52 Mn15 F4 79.8(19) . .
O45 Mn15 O46 158(3) . .
O15 Mn15 O46 80(3) . .
O40 Mn15 O46 73(2) . .
O52 Mn15 O46 69(2) . .
F4 Mn15 O46 73(2) . .
O45 Mn15 Mn14 34.0(18) . .
O15 Mn15 Mn14 152(4) . .
O40 Mn15 Mn14 107(2) . .
O52 Mn15 Mn14 90(2) . .
F4 Mn15 Mn14 52.0(17) . .
O46 Mn15 Mn14 125(2) . .
O45 Mn15 K7 104(3) . 1_465
O15 Mn15 K7 46.5(13) . 1_465
O40 Mn15 K7 55.4(12) . 1_465
O52 Mn15 K7 134(2) . 1_465
F4 Mn15 K7 139(2) . 1_465
O46 Mn15 K7 95.8(18) . 1_465
Mn14 Mn15 K7 131(3) . 1_465
O16 W16 O52 102.4(5) . .
O16 W16 O56 101.0(5) . .
O52 W16 O56 89.2(4) . .
O16 W16 O54 98.4(5) . .
O52 W16 O54 159.1(4) . .
O56 W16 O54 88.8(4) . .
O16 W16 O47 99.5(4) . .
O52 W16 O47 86.0(4) . .
O56 W16 O47 159.6(4) . .
O54 W16 O47 88.6(4) . .
O16 W16 O53 170.2(5) . .
O52 W16 O53 86.3(4) . .
O56 W16 O53 74.3(4) . .
O54 W16 O53 73.1(4) . .
O47 W16 O53 85.5(4) . .
O17 W17 O49 101.4(4) . .
O17 W17 O48 101.8(5) . .
O49 W17 O48 88.0(4) . .
O17 W17 O54 98.7(5) . .
O49 W17 O54 159.9(4) . .
O48 W17 O54 89.6(4) . .
O17 W17 O55 97.5(5) . .
O49 W17 O55 88.9(4) . .
O48 W17 O55 160.7(4) . .
O54 W17 O55 86.8(4) . .
O17 W17 O53 169.4(4) . .
O49 W17 O53 86.0(4) . .
O48 W17 O53 86.0(4) . .
O54 W17 O53 73.9(4) . .
O55 W17 O53 74.8(4) . .
O17 W17 K5 48.4(4) . 1_566
O49 W17 K5 93.8(3) . 1_566
O48 W17 K5 149.9(3) . 1_566
O54 W17 K5 98.3(3) . 1_566
O55 W17 K5 49.4(3) . 1_566
O53 W17 K5 124.1(3) . 1_566
O18 W18 O50 103.5(4) . .
O18 W18 O51 100.3(5) . .
O50 W18 O51 87.7(4) . .
O18 W18 O55 100.7(5) . .
O50 W18 O55 90.4(4) . .
O51 W18 O55 158.7(4) . .
O18 W18 O56 97.7(4) . .
O50 W18 O56 158.7(4) . .
O51 W18 O56 86.9(4) . .
O55 W18 O56 87.2(4) . .
O18 W18 O53 169.1(4) . .
O50 W18 O53 86.0(4) . .
O51 W18 O53 85.1(4) . .
O55 W18 O53 73.7(4) . .
O56 W18 O53 73.0(4) . .
W1 O1 K8 142.6(5) . 1_455
W2 O2 K6 105.4(4) . .
W3 O3 K5 150.5(6) . 1_455
F1 Na1 F5 137.6(4) 1_554 1_554
F6 Na1 F5 81.5(4) 1_554 1_554
F3 Na1 F5 83.3(4) 1_554 1_554
F1 Na1 F4 135.2(4) 1_554 1_554
F6 Na1 F4 80.5(4) 1_554 1_554
F3 Na1 F4 134.3(4) 1_554 1_554
F5 Na1 F4 80.2(4) 1_554 1_554
F1 Na1 F2 79.8(4) 1_554 1_554
F6 Na1 F2 134.5(4) 1_554 1_554
F3 Na1 F2 80.4(4) 1_554 1_554
F5 Na1 F2 136.2(4) 1_554 1_554
F4 Na1 F2 82.8(4) 1_554 1_554
F1 Na1 Mn11 111.8(7) 1_554 1_554
F6 Na1 Mn11 71.5(7) 1_554 1_554
F3 Na1 Mn11 78.0(8) 1_554 1_554
F5 Na1 Mn11 25.9(7) 1_554 1_554
F4 Na1 Mn11 101.8(8) 1_554 1_554
F2 Na1 Mn11 153.7(7) 1_554 1_554
F1 Na1 Mn5 74.6(4) 1_554 1_554
F6 Na1 Mn5 113.5(4) 1_554 1_554
F3 Na1 Mn5 24.8(4) 1_554 1_554
F5 Na1 Mn5 76.0(4) 1_554 1_554
F4 Na1 Mn5 149.8(4) 1_554 1_554
F2 Na1 Mn5 101.9(5) 1_554 1_554
Mn11 Na1 Mn5 61.5(8) 1_554 1_554
F1 Na1 Mn13 75.3(4) 1_554 1_554
F6 Na1 Mn13 23.6(5) 1_554 1_554
F3 Na1 Mn13 152.5(5) 1_554 1_554
F5 Na1 Mn13 102.1(5) 1_554 1_554
F4 Na1 Mn13 73.0(4) 1_554 1_554
F2 Na1 Mn13 110.9(5) 1_554 1_554
Mn11 Na1 Mn13 95.1(8) 1_554 1_554
Mn5 Na1 Mn13 129.9(5) 1_554 1_554
F1 Na1 Mn4 102.9(5) 1_554 1_554
F6 Na1 Mn4 152.8(5) 1_554 1_554
F3 Na1 Mn4 23.6(4) 1_554 1_554
F5 Na1 Mn4 76.3(5) 1_554 1_554
F4 Na1 Mn4 110.7(4) 1_554 1_554
F2 Na1 Mn4 72.5(5) 1_554 1_554
Mn11 Na1 Mn4 81.7(8) 1_554 1_554
Mn5 Na1 Mn4 45.6(5) 1_554 1_554
Mn13 Na1 Mn4 175.5(6) 1_554 1_554
F1 Na1 Mn12 74.8(4) 1_554 1_554
F6 Na1 Mn12 24.7(4) 1_554 1_554
F3 Na1 Mn12 113.5(5) 1_554 1_554
F5 Na1 Mn12 74.8(4) 1_554 1_554
F4 Na1 Mn12 102.6(5) 1_554 1_554
F2 Na1 Mn12 148.7(5) 1_554 1_554
Mn11 Na1 Mn12 56.1(7) 1_554 1_554
Mn5 Na1 Mn12 88.8(5) 1_554 1_554
Mn13 Na1 Mn12 44.9(5) 1_554 1_554
Mn4 Na1 Mn12 130.7(5) 1_554 1_554
F1 Na1 Mn9 101.3(7) 1_554 1_554
F6 Na1 Mn9 149.5(8) 1_554 1_554
F3 Na1 Mn9 72.0(7) 1_554 1_554
F5 Na1 Mn9 111.9(7) 1_554 1_554
F4 Na1 Mn9 75.3(7) 1_554 1_554
F2 Na1 Mn9 24.3(6) 1_554 1_554
Mn11 Na1 Mn9 131.5(9) 1_554 1_554
Mn5 Na1 Mn9 96.7(8) 1_554 1_554
Mn13 Na1 Mn9 128.0(8) 1_554 1_554
Mn4 Na1 Mn9 56.3(8) 1_554 1_554
Mn12 Na1 Mn9 172.3(7) 1_554 1_554
W7 F1 W6 97.0(3) . .
W7 F1 Na1 128.9(4) . 1_556
W6 F1 Na1 124.2(4) . 1_556
W7 F1 Mn6 95.2(12) . .
Na1 F1 Mn6 130.4(13) 1_556 .
Mn9 F2 Mn8 90(2) . .
Mn9 F2 W8 97.7(14) . .
Mn9 F2 Na1 125.9(14) . 1_556
Mn8 F2 Na1 132.7(18) . 1_556
W8 F2 Na1 126.8(4) . 1_556
W9 F2 Na1 126.4(4) . 1_556
Mn4 F3 Mn5 101.5(10) . .
W4 F3 W5 96.6(3) . .
Mn4 F3 Na1 126.3(9) . 1_556
Mn5 F3 Na1 123.8(8) . 1_556
W4 F3 Na1 127.9(4) . 1_556
W5 F3 Na1 125.6(4) . 1_556
W15 F4 W14 96.4(3) . .
Mn15 F4 Na1 138.1(18) . 1_556
W15 F4 Na1 127.0(4) . 1_556
W14 F4 Na1 126.6(4) . 1_556
Mn15 F4 Mn14 79(2) . .
W15 F4 Mn14 94.7(13) . .
Na1 F4 Mn14 131.7(13) 1_556 .
Mn11 F5 Na1 120.5(14) . 1_556
W11 F5 Na1 124.9(4) . 1_556
W10 F5 Na1 127.5(4) . 1_556
Mn13 F6 Mn12 98.6(10) . .
W13 F6 W12 96.3(3) . .
W13 F6 Na1 127.5(4) . 1_556
W12 F6 Na1 126.4(4) . 1_556
O61 K1 O18 130.2(4) . 1_544
O61 K1 O64 82.7(5) . .
O18 K1 O64 147.0(6) 1_544 .
O61 K1 O71 125.3(6) . .
O18 K1 O71 80.1(5) 1_544 .
O64 K1 O71 81.2(6) . .
O61 K1 O9 86.7(4) . 1_545
O18 K1 O9 108.6(3) 1_544 1_545
O64 K1 O9 65.5(4) . 1_545
O71 K1 O9 130.8(6) . 1_545
O61 K1 O60 77.8(5) . .
O18 K1 O60 76.1(4) 1_544 .
O64 K1 O60 120.1(5) . .
O71 K1 O60 66.5(6) . .
O9 K1 O60 162.2(5) 1_545 .
O61 K1 O4 71.6(3) . 1_545
O18 K1 O4 58.7(3) 1_544 1_545
O64 K1 O4 153.7(5) . 1_545
O71 K1 O4 118.2(6) . 1_545
O9 K1 O4 106.4(3) 1_545 1_545
O60 K1 O4 60.5(4) . 1_545
O61 K1 O34 63.3(3) . 1_545
O18 K1 O34 87.2(3) 1_544 1_545
O64 K1 O34 110.4(4) . 1_545
O71 K1 O34 167.3(5) . 1_545
O9 K1 O34 54.4(3) 1_545 1_545
O60 K1 O34 109.8(4) . 1_545
O4 K1 O34 52.9(2) 1_545 1_545
O61 K1 O57 153.0(5) . 1_445
O18 K1 O57 57.8(4) 1_544 1_445
O64 K1 O57 92.1(6) . 1_445
O71 K1 O57 79.6(6) . 1_445
O9 K1 O57 67.3(4) 1_545 1_445
O60 K1 O57 126.6(5) . 1_445
O4 K1 O57 108.1(4) 1_545 1_445
O34 K1 O57 94.3(4) 1_545 1_445
O61 K1 W9 77.3(3) . 1_545
O18 K1 W9 96.9(2) 1_544 1_545
O64 K1 W9 87.5(3) . 1_545
O71 K1 W9 152.7(5) . 1_545
O9 K1 W9 24.95(19) 1_545 1_545
O60 K1 W9 139.5(4) . 1_545
O4 K1 W9 81.52(19) 1_545 1_545
O34 K1 W9 29.80(17) 1_545 1_545
O57 K1 W9 76.1(3) 1_445 1_545
O61 K1 W4 67.8(2) . 1_545
O18 K1 W4 68.1(2) 1_544 1_545
O64 K1 W4 137.0(4) . 1_545
O71 K1 W4 141.4(5) . 1_545
O9 K1 W4 81.6(2) 1_545 1_545
O60 K1 W4 84.5(3) . 1_545
O4 K1 W4 24.90(18) 1_545 1_545
O34 K1 W4 28.31(17) 1_545 1_545
O57 K1 W4 100.2(3) 1_445 1_545
W9 K1 W4 56.64(6) 1_545 1_545
O61 K1 Mn9 76.4(7) . 1_545
O18 K1 Mn9 94.9(6) 1_544 1_545
O64 K1 Mn9 90.7(7) . 1_545
O71 K1 Mn9 155.0(8) . 1_545
O9 K1 Mn9 28.3(6) 1_545 1_545
O60 K1 Mn9 136.4(7) . 1_545
O4 K1 Mn9 78.2(6) 1_545 1_545
O34 K1 Mn9 26.6(6) 1_545 1_545
O57 K1 Mn9 77.2(7) 1_445 1_545
W9 K1 Mn9 3.4(6) 1_545 1_545
W4 K1 Mn9 53.3(6) 1_545 1_545
O11 K2 O59 110.8(6) 1_444 .
O11 K2 O13 148.3(3) 1_444 1_554
O59 K2 O13 85.3(6) . 1_554
O11 K2 O7 75.9(3) 1_444 1_554
O59 K2 O7 142.0(6) . 1_554
O13 K2 O7 108.7(3) 1_554 1_554
O11 K2 O62 92.0(4) 1_444 1_455
O59 K2 O62 70.1(8) . 1_455
O13 K2 O62 67.2(4) 1_554 1_455
O7 K2 O62 147.9(6) 1_554 1_455
O11 K2 O15 73.6(3) 1_444 1_544
O59 K2 O15 74.6(6) . 1_544
O13 K2 O15 138.0(3) 1_554 1_544
O7 K2 O15 71.7(3) 1_554 1_544
O62 K2 O15 133.8(6) 1_455 1_544
O11 K2 O70 78.8(3) 1_444 1_455
O59 K2 O70 147.0(6) . 1_455
O13 K2 O70 73.8(3) 1_554 1_455
O7 K2 O70 70.3(3) 1_554 1_455
O62 K2 O70 78.3(7) 1_455 1_455
O15 K2 O70 137.2(4) 1_544 1_455
O11 K2 O38 127.3(3) 1_444 1_554
O59 K2 O38 119.1(5) . 1_554
O13 K2 O38 55.3(3) 1_554 1_554
O7 K2 O38 54.8(3) 1_554 1_554
O62 K2 O38 119.2(5) 1_455 1_554
O15 K2 O38 103.5(3) 1_544 1_554
O70 K2 O38 68.9(3) 1_455 1_554
O11 K2 O58 134.3(4) 1_444 .
O59 K2 O58 68.3(5) . .
O13 K2 O58 76.5(4) 1_554 .
O7 K2 O58 80.5(4) 1_554 .
O62 K2 O58 126.0(5) 1_455 .
O15 K2 O58 62.0(4) 1_544 .
O70 K2 O58 128.1(4) 1_455 .
O38 K2 O58 59.2(3) 1_554 .
O11 K2 W13 146.5(2) 1_444 1_554
O59 K2 W13 101.6(5) . 1_554
O13 K2 W13 25.1(2) 1_554 1_554
O7 K2 W13 84.2(2) 1_554 1_554
O62 K2 W13 90.8(4) 1_455 1_554
O15 K2 W13 125.2(3) 1_544 1_554
O70 K2 W13 69.1(3) 1_455 1_554
O38 K2 W13 30.27(17) 1_554 1_554
O58 K2 W13 66.0(3) . 1_554
O11 K2 W7 99.2(2) 1_444 1_554
O59 K2 W7 137.3(5) . 1_554
O13 K2 W7 84.4(2) 1_554 1_554
O7 K2 W7 24.78(19) 1_554 1_554
O62 K2 W7 140.0(6) 1_455 1_554
O15 K2 W7 86.1(2) 1_544 1_554
O70 K2 W7 66.7(3) 1_455 1_554
O38 K2 W7 30.02(18) 1_554 1_554
O58 K2 W7 68.9(3) . 1_554
W13 K2 W7 59.64(6) 1_554 1_554
O11 K2 K6 155.6(2) 1_444 .
O59 K2 K6 44.9(5) . .
O13 K2 K6 48.5(2) 1_554 .
O7 K2 K6 120.7(3) 1_554 .
O62 K2 K6 81.7(4) 1_455 .
O15 K2 K6 93.8(2) 1_544 .
O70 K2 K6 122.3(3) 1_455 .
O38 K2 K6 75.4(2) 1_554 .
O58 K2 K6 44.5(3) . .
W13 K2 K6 57.62(7) 1_554 .
W7 K2 K6 100.69(11) 1_554 .
O6 K3 O4 148.4(3) 1_565 .
O6 K3 O72 111.2(6) 1_565 1_665
O4 K3 O72 86.0(6) . 1_665
O6 K3 O10 75.2(3) 1_565 .
O4 K3 O10 108.7(3) . .
O72 K3 O10 140.8(5) 1_665 .
O6 K3 O60 91.5(4) 1_565 1_565
O4 K3 O60 68.0(4) . 1_565
O72 K3 O60 72.2(7) 1_665 1_565
O10 K3 O60 146.9(6) . 1_565
O6 K3 O8 73.7(3) 1_565 1_665
O4 K3 O8 137.8(3) . 1_665
O72 K3 O8 73.6(6) 1_665 1_665
O10 K3 O8 71.5(3) . 1_665
O60 K3 O8 134.2(6) 1_565 1_665
O6 K3 O61 78.4(3) 1_565 1_565
O4 K3 O61 74.0(3) . 1_565
O72 K3 O61 148.4(6) 1_665 1_565
O10 K3 O61 70.1(4) . 1_565
O60 K3 O61 77.7(7) 1_565 1_565
O8 K3 O61 136.9(4) 1_665 1_565
O6 K3 O35 126.6(3) 1_565 .
O4 K3 O35 55.3(3) . .
O72 K3 O35 119.0(5) 1_665 .
O10 K3 O35 54.8(3) . .
O60 K3 O35 119.5(5) 1_565 .
O8 K3 O35 103.4(3) 1_665 .
O61 K3 O35 68.8(3) 1_565 .
O6 K3 O66 133.8(4) 1_565 1_565
O4 K3 O66 76.8(4) . 1_565
O72 K3 O66 67.3(5) 1_665 1_565
O10 K3 O66 80.6(4) . 1_565
O60 K3 O66 127.3(5) 1_565 1_565
O8 K3 O66 61.4(4) 1_665 1_565
O61 K3 O66 128.5(4) 1_565 1_565
O35 K3 O66 59.7(3) . 1_565
O6 K3 W4 146.0(3) 1_565 .
O4 K3 W4 25.2(2) . .
O72 K3 W4 102.0(5) 1_665 .
O10 K3 W4 84.1(2) . .
O60 K3 W4 91.5(4) 1_565 .
O8 K3 W4 124.9(2) 1_665 .
O61 K3 W4 69.2(2) 1_565 .
O35 K3 W4 30.12(19) . .
O66 K3 W4 66.4(3) 1_565 .
O6 K3 W10 98.5(2) 1_565 .
O4 K3 W10 84.6(2) . .
O72 K3 W10 136.3(4) 1_665 .
O10 K3 W10 24.73(18) . .
O60 K3 W10 140.0(6) 1_565 .
O8 K3 W10 85.6(2) 1_665 .
O61 K3 W10 66.8(3) 1_565 .
O35 K3 W10 30.08(19) . .
O66 K3 W10 69.0(3) 1_565 .
W4 K3 W10 59.63(5) . .
O6 K3 K5 156.0(3) 1_565 1_565
O4 K3 K5 48.6(2) . 1_565
O72 K3 K5 45.0(5) 1_665 1_565
O10 K3 K5 120.7(2) . 1_565
O60 K3 K5 83.0(4) 1_565 1_565
O8 K3 K5 93.6(2) 1_665 1_565
O61 K3 K5 122.6(3) 1_565 1_565
O35 K3 K5 75.5(2) . 1_565
O66 K3 K5 44.5(3) 1_565 1_565
W4 K3 K5 57.78(7) . 1_565
W10 K3 K5 100.67(9) . 1_565
O65 K4 O6 134.8(5) 1_566 1_565
O65 K4 O12 78.0(6) 1_566 1_565
O6 K4 O12 103.4(3) 1_565 1_565
O65 K4 O8 121.1(6) 1_566 1_665
O6 K4 O8 72.7(3) 1_565 1_665
O12 K4 O8 157.3(3) 1_565 1_665
O65 K4 O14 68.4(5) 1_566 1_665
O6 K4 O14 155.8(3) 1_565 1_665
O12 K4 O14 71.6(3) 1_565 1_665
O8 K4 O14 102.5(3) 1_665 1_665
O65 K4 O10 73.6(5) 1_566 .
O6 K4 O10 72.2(3) 1_565 .
O12 K4 O10 130.6(3) 1_565 .
O8 K4 O10 70.5(3) 1_665 .
O14 K4 O10 129.5(3) 1_665 .
O65 K4 O39 111.5(4) 1_566 1_665
O6 K4 O39 110.0(3) 1_565 1_665
O12 K4 O39 110.5(3) 1_565 1_665
O8 K4 O39 53.3(3) 1_665 1_665
O14 K4 O39 53.7(3) 1_665 1_665
O10 K4 O39 117.3(3) . 1_665
O65 K4 O68 145.3(7) 1_566 1_565
O6 K4 O68 71.8(4) 1_565 1_565
O12 K4 O68 73.2(4) 1_565 1_565
O8 K4 O68 84.5(4) 1_665 1_565
O14 K4 O68 84.3(4) 1_665 1_565
O10 K4 O68 140.8(4) . 1_565
O39 K4 O68 63.0(3) 1_665 1_565
O65 K4 O37 106.8(5) 1_566 1_565
O6 K4 O37 51.9(3) 1_565 1_565
O12 K4 O37 52.5(3) 1_565 1_565
O8 K4 O37 123.5(3) 1_665 1_565
O14 K4 O37 122.8(3) 1_665 1_565
O10 K4 O37 99.1(3) . 1_565
O39 K4 O37 132.8(3) 1_665 1_565
O68 K4 O37 69.8(3) 1_565 1_565
O65 K4 Mn8 127.8(10) 1_566 1_665
O6 K4 Mn8 84.4(11) 1_565 1_665
O12 K4 Mn8 133.5(10) 1_565 1_665
O8 K4 Mn8 25.6(11) 1_665 1_665
O14 K4 Mn8 83.0(12) 1_665 1_665
O10 K4 Mn8 95.7(10) . 1_665
O39 K4 Mn8 29.8(11) 1_665 1_665
O68 K4 Mn8 65.9(9) 1_565 1_665
O37 K4 Mn8 125.4(9) 1_565 1_665
O65 K4 W8 123.4(5) 1_566 1_665
O6 K4 W8 87.3(2) 1_565 1_665
O12 K4 W8 136.0(3) 1_565 1_665
O8 K4 W8 24.4(2) 1_665 1_665
O14 K4 W8 81.4(2) 1_665 1_665
O10 K4 W8 93.4(2) . 1_665
O39 K4 W8 29.27(18) 1_665 1_665
O68 K4 W8 70.1(3) 1_565 1_665
O37 K4 W8 129.7(2) 1_565 1_665
Mn8 K4 W8 4.5(9) 1_665 1_665
O65 K4 W14 89.5(4) 1_566 1_665
O6 K4 W14 135.5(3) 1_565 1_665
O12 K4 W14 87.0(3) 1_565 1_665
O8 K4 W14 81.4(2) 1_665 1_665
O14 K4 W14 24.2(2) 1_665 1_665
O10 K4 W14 131.5(2) . 1_665
O39 K4 W14 29.75(18) 1_665 1_665
O68 K4 W14 70.3(3) 1_565 1_665
O37 K4 W14 129.5(2) 1_565 1_665
Mn8 K4 W14 59.5(11) 1_665 1_665
W8 K4 W14 58.48(6) 1_665 1_665
O3 K5 O74 78.7(7) 1_655 1_545
O3 K5 O66 74.2(4) 1_655 .
O74 K5 O66 103.1(7) 1_545 .
O3 K5 O29 127.8(4) 1_655 1_545
O74 K5 O29 79.5(7) 1_545 1_545
O66 K5 O29 65.5(4) . 1_545
O3 K5 O72 68.4(5) 1_655 1_655
O74 K5 O72 146.9(8) 1_545 1_655
O66 K5 O72 71.8(6) . 1_655
O29 K5 O72 123.6(5) 1_545 1_655
O3 K5 O55 122.6(4) 1_655 1_544
O74 K5 O55 108.2(7) 1_545 1_544
O66 K5 O55 146.7(5) . 1_544
O29 K5 O55 109.2(3) 1_545 1_544
O72 K5 O55 87.5(5) 1_655 1_544
O3 K5 O17 66.1(4) 1_655 1_544
O74 K5 O17 83.8(7) 1_545 1_544
O66 K5 O17 137.6(4) . 1_544
O29 K5 O17 154.6(3) 1_545 1_544
O72 K5 O17 80.0(5) 1_655 1_544
O55 K5 O17 58.5(3) 1_544 1_544
O3 K5 O4 143.3(3) 1_655 1_545
O74 K5 O4 131.9(7) 1_545 1_545
O66 K5 O4 78.5(4) . 1_545
O29 K5 O4 57.1(3) 1_545 1_545
O72 K5 O4 80.1(5) 1_655 1_545
O55 K5 O4 72.4(3) 1_544 1_545
O17 K5 O4 127.4(3) 1_544 1_545
O3 K5 O63 133.9(3) 1_655 1_545
O74 K5 O63 59.0(7) 1_545 1_545
O66 K5 O63 129.6(4) . 1_545
O29 K5 O63 65.0(3) 1_545 1_545
O72 K5 O63 148.7(5) 1_655 1_545
O55 K5 O63 62.4(3) 1_544 1_545
O17 K5 O63 90.1(3) 1_544 1_545
O4 K5 O63 82.7(3) 1_545 1_545
O3 K5 W17 92.6(3) 1_655 1_544
O74 K5 W17 93.8(6) 1_545 1_544
O66 K5 W17 155.7(3) . 1_544
O29 K5 W17 135.8(2) 1_545 1_544
O72 K5 W17 84.5(5) 1_655 1_544
O55 K5 W17 31.7(2) 1_544 1_544
O17 K5 W17 26.9(2) 1_544 1_544
O4 K5 W17 103.0(2) 1_545 1_544
O63 K5 W17 74.1(2) 1_545 1_544
O3 K5 W4 143.9(3) 1_655 1_545
O74 K5 W4 107.4(7) 1_545 1_545
O66 K5 W4 69.7(3) . 1_545
O29 K5 W4 29.99(19) 1_545 1_545
O72 K5 W4 101.3(5) 1_655 1_545
O55 K5 W4 90.1(2) 1_544 1_545
O17 K5 W4 148.6(3) 1_544 1_545
O4 K5 W4 27.14(18) 1_545 1_545
O63 K5 W4 72.4(2) 1_545 1_545
W17 K5 W4 121.65(11) 1_544 1_545
O3 K5 K3 100.2(3) 1_655 1_545
O74 K5 K3 153.3(6) 1_545 1_545
O66 K5 K3 52.0(4) . 1_545
O29 K5 K3 80.5(2) 1_545 1_545
O72 K5 K3 43.8(5) 1_655 1_545
O55 K5 K3 95.0(2) 1_544 1_545
O17 K5 K3 120.6(2) 1_544 1_545
O4 K5 K3 43.1(2) 1_545 1_545
O63 K5 K3 125.8(2) 1_545 1_545
W17 K5 K3 112.82(12) 1_544 1_545
W4 K5 K3 58.30(8) 1_545 1_545
O16 K6 O76 76.4(6) 1_544 .
O16 K6 O43 127.0(3) 1_544 1_554
O76 K6 O43 79.4(7) . 1_554
O16 K6 O58 74.2(4) 1_544 .
O76 K6 O58 100.6(8) . .
O43 K6 O58 64.9(4) 1_554 .
O16 K6 O59 70.5(6) 1_544 .
O76 K6 O59 146.9(8) . .
O43 K6 O59 122.9(5) 1_554 .
O58 K6 O59 72.7(6) . .
O16 K6 O2 66.0(3) 1_544 .
O76 K6 O2 84.1(7) . .
O43 K6 O2 154.9(3) 1_554 .
O58 K6 O2 137.6(4) . .
O59 K6 O2 80.6(5) . .
O16 K6 O19 122.6(3) 1_544 .
O76 K6 O19 109.6(7) . .
O43 K6 O19 109.8(3) 1_554 .
O58 K6 O19 147.9(5) . .
O59 K6 O19 86.9(6) . .
O2 K6 O19 58.5(3) . .
O16 K6 O13 144.1(4) 1_544 1_554
O76 K6 O13 132.7(6) . 1_554
O43 K6 O13 57.4(3) 1_554 1_554
O58 K6 O13 79.1(4) . 1_554
O59 K6 O13 78.9(5) . 1_554
O2 K6 O13 127.6(3) . 1_554
O19 K6 O13 72.7(3) . 1_554
O16 K6 O63 133.0(4) 1_544 .
O76 K6 O63 60.6(6) . .
O43 K6 O63 65.3(3) 1_554 .
O58 K6 O63 129.2(4) . .
O59 K6 O63 147.8(6) . .
O2 K6 O63 90.1(3) . .
O19 K6 O63 62.3(3) . .
O13 K6 O63 82.8(3) 1_554 .
O16 K6 W2 92.5(3) 1_544 .
O76 K6 W2 94.9(7) . .
O43 K6 W2 136.3(2) 1_554 .
O58 K6 W2 156.4(4) . .
O59 K6 W2 84.5(5) . .
O2 K6 W2 26.9(2) . .
O19 K6 W2 31.7(2) . .
O13 K6 W2 103.2(2) 1_554 .
O63 K6 W2 74.2(2) . .
O16 K6 W13 144.0(3) 1_544 1_554
O76 K6 W13 108.0(6) . 1_554
O43 K6 W13 30.3(2) 1_554 1_554
O58 K6 W13 69.9(3) . 1_554
O59 K6 W13 100.2(5) . 1_554
O2 K6 W13 148.8(2) . 1_554
O19 K6 W13 90.4(2) . 1_554
O13 K6 W13 27.06(18) 1_554 1_554
O63 K6 W13 72.6(2) . 1_554
W2 K6 W13 121.92(10) . 1_554
O16 K6 K2 100.6(3) 1_544 .
O76 K6 K2 152.1(7) . .
O43 K6 K2 80.7(2) 1_554 .
O58 K6 K2 52.8(4) . .
O59 K6 K2 42.6(5) . .
O2 K6 K2 120.5(3) . .
O19 K6 K2 95.5(3) . .
O13 K6 K2 43.53(19) 1_554 .
O63 K6 K2 126.3(2) . .
W2 K6 K2 113.07(13) . .
W13 K6 K2 58.46(8) 1_554 .
O64 K7 O5 78.7(6) 1_655 1_545
O64 K7 O11 135.7(4) 1_655 1_545
O5 K7 O11 103.7(3) 1_545 1_545
O64 K7 O15 121.2(6) 1_655 1_645
O5 K7 O15 156.8(3) 1_545 1_645
O11 K7 O15 71.3(3) 1_545 1_645
O64 K7 O9 67.8(4) 1_655 1_645
O5 K7 O9 71.5(3) 1_545 1_645
O11 K7 O9 155.7(3) 1_545 1_645
O15 K7 O9 103.5(3) 1_645 1_645
O64 K7 O7 73.2(5) 1_655 1_655
O5 K7 O7 130.7(3) 1_545 1_655
O11 K7 O7 72.7(3) 1_545 1_655
O15 K7 O7 70.5(3) 1_645 1_655
O9 K7 O7 129.0(3) 1_645 1_655
O64 K7 O40 111.1(4) 1_655 1_645
O5 K7 O40 110.3(3) 1_545 1_645
O11 K7 O40 109.3(3) 1_545 1_645
O15 K7 O40 53.8(3) 1_645 1_645
O9 K7 O40 54.0(3) 1_645 1_645
O7 K7 O40 117.3(3) 1_655 1_645
O64 K7 O68 144.8(6) 1_655 1_545
O5 K7 O68 72.3(4) 1_545 1_545
O11 K7 O68 71.8(4) 1_545 1_545
O15 K7 O68 84.8(4) 1_645 1_545
O9 K7 O68 84.2(4) 1_645 1_545
O7 K7 O68 141.7(4) 1_655 1_545
O40 K7 O68 63.1(3) 1_645 1_545
O64 K7 O36 107.3(5) 1_655 1_545
O5 K7 O36 52.4(3) 1_545 1_545
O11 K7 O36 52.5(3) 1_545 1_545
O15 K7 O36 122.8(3) 1_645 1_545
O9 K7 O36 122.7(3) 1_645 1_545
O7 K7 O36 99.1(3) 1_655 1_545
O40 K7 O36 132.9(3) 1_645 1_545
O68 K7 O36 69.8(3) 1_545 1_545
O64 K7 Mn15 131.6(13) 1_655 1_645
O5 K7 Mn15 130.1(10) 1_545 1_645
O11 K7 Mn15 80.9(10) 1_545 1_645
O15 K7 Mn15 28.1(9) 1_645 1_645
O9 K7 Mn15 84.5(8) 1_645 1_645
O7 K7 Mn15 98.5(9) 1_655 1_645
O40 K7 Mn15 30.6(8) 1_645 1_645
O68 K7 Mn15 62.0(12) 1_545 1_645
O36 K7 Mn15 121.1(12) 1_545 1_645
O64 K7 W15 122.9(4) 1_655 1_645
O5 K7 W15 135.9(2) 1_545 1_645
O11 K7 W15 86.5(2) 1_545 1_645
O15 K7 W15 24.75(17) 1_645 1_645
O9 K7 W15 81.8(2) 1_645 1_645
O7 K7 W15 93.4(2) 1_655 1_645
O40 K7 W15 29.38(18) 1_645 1_645
O68 K7 W15 70.5(3) 1_545 1_645
O36 K7 W15 129.8(2) 1_545 1_645
Mn15 K7 W15 9.1(12) 1_645 1_645
O64 K7 W9 89.0(3) 1_655 1_645
O5 K7 W9 86.8(2) 1_545 1_645
O11 K7 W9 135.0(2) 1_545 1_645
O15 K7 W9 82.1(2) 1_645 1_645
O9 K7 W9 24.5(2) 1_645 1_645
O7 K7 W9 131.4(2) 1_655 1_645
O40 K7 W9 29.90(18) 1_645 1_645
O68 K7 W9 70.2(3) 1_545 1_645
O36 K7 W9 129.5(2) 1_545 1_645
Mn15 K7 W9 60.4(8) 1_645 1_645
W15 K7 W9 58.73(5) 1_645 1_645
O70 K8 O1 130.0(4) . 1_655
O70 K8 O65 83.2(6) . .
O1 K8 O65 146.8(6) 1_655 .
O70 K8 O75 125.1(6) . 1_544
O1 K8 O75 80.2(6) 1_655 1_544
O65 K8 O75 80.7(6) . 1_544
O70 K8 O14 86.3(4) . 1_654
O1 K8 O14 109.0(3) 1_655 1_654
O65 K8 O14 65.8(4) . 1_654
O75 K8 O14 131.2(5) 1_544 1_654
O70 K8 O62 78.7(4) . .
O1 K8 O62 74.8(4) 1_655 .
O65 K8 O62 120.6(6) . .
O75 K8 O62 66.0(6) 1_544 .
O14 K8 O62 162.5(4) 1_654 .
O70 K8 O13 71.6(3) . 1_654
O1 K8 O13 58.5(3) 1_655 1_654
O65 K8 O13 154.2(5) . 1_654
O75 K8 O13 118.3(5) 1_544 1_654
O14 K8 O13 106.1(3) 1_654 1_654
O62 K8 O13 60.5(4) . 1_654
O70 K8 O57 152.9(5) . .
O1 K8 O57 58.1(4) 1_655 .
O65 K8 O57 91.8(6) . .
O75 K8 O57 79.8(6) 1_544 .
O14 K8 O57 67.5(4) 1_654 .
O62 K8 O57 125.7(5) . .
O13 K8 O57 108.0(4) 1_654 .
O70 K8 O44 63.1(3) . 1_654
O1 K8 O44 87.5(3) 1_655 1_654
O65 K8 O44 110.6(4) . 1_654
O75 K8 O44 167.6(6) 1_544 1_654
O14 K8 O44 54.1(3) 1_654 1_654
O62 K8 O44 110.1(4) . 1_654
O13 K8 O44 53.0(2) 1_654 1_654
O57 K8 O44 94.4(4) . 1_654
O70 K8 Mn14 81.3(8) . 1_654
O1 K8 Mn14 93.7(8) 1_655 1_654
O65 K8 Mn14 89.4(9) . 1_654
O75 K8 Mn14 149.7(9) 1_544 1_654
O14 K8 Mn14 24.7(9) 1_654 1_654
O62 K8 Mn14 141.1(9) . 1_654
O13 K8 Mn14 81.6(9) 1_654 1_654
O57 K8 Mn14 71.9(8) . 1_654
O44 K8 Mn14 31.3(8) 1_654 1_654
O70 K8 W14 77.0(3) . 1_654
O1 K8 W14 97.2(2) 1_655 1_654
O65 K8 W14 88.0(4) . 1_654
O75 K8 W14 153.0(5) 1_544 1_654
O14 K8 W14 24.9(2) 1_654 1_654
O62 K8 W14 139.6(4) . 1_654
O13 K8 W14 81.21(19) 1_654 1_654
O57 K8 W14 76.2(3) . 1_654
O44 K8 W14 29.51(15) 1_654 1_654
Mn14 K8 W14 4.4(7) 1_654 1_654
O70 K8 W13 67.7(3) . 1_654
O1 K8 W13 68.1(2) 1_655 1_654
O65 K8 W13 137.5(4) . 1_654
O75 K8 W13 141.4(5) 1_544 1_654
O14 K8 W13 81.5(2) 1_654 1_654
O62 K8 W13 84.4(4) . 1_654
O13 K8 W13 24.71(17) 1_654 1_654
O57 K8 W13 100.2(3) . 1_654
O44 K8 W13 28.54(15) 1_654 1_654
Mn14 K8 W13 57.1(9) 1_654 1_654
W14 K8 W13 56.53(7) 1_654 1_654

loop_
_geom_bond_atom_site_label_1
_geom_bond_atom_site_label_2
_geom_bond_distance
_geom_bond_site_symmetry_2
W1 O1 1.713(10) .
W1 O23 1.878(10) .
W1 O28 1.905(9) .
W1 O19 1.926(10) .
W1 O21 1.941(9) .
W1 O22 2.270(9) .
W2 O2 1.727(10) .
W2 O25 1.889(10) .
W2 O24 1.911(10) .
W2 O20 1.916(9) .
W2 O19 1.954(10) .
W2 O22 2.212(9) .
W3 O3 1.717(10) .
W3 O27 1.908(10) .
W3 O20 1.926(9) .
W3 O26 1.927(10) .
W3 O21 1.939(9) .
W3 O22 2.252(10) .
W7 O7 1.711(9) .
W7 O26 1.898(10) .
W7 O38 1.902(9) .
W7 O32 1.923(8) .
W7 O31 1.931(10) .
W7 F1 2.205(8) .
W10 O10 1.718(9) .
W10 O47 1.886(10) .
W10 O35 1.908(10) .
W10 O41 1.915(10) .
W10 O46 1.932(9) .
W10 F5 2.214(7) .
W4 O4 1.742(9) .
W4 O35 1.896(10) .
W4 O34 1.896(9) .
W4 O29 1.919(9) .
W4 O23 1.933(10) .
W4 F3 2.161(7) .
W5 O5 1.708(10) .
W5 O24 1.883(11) .
W5 O29 1.906(9) .
W5 O30 1.914(9) .
W5 O36 1.922(10) .
W5 F3 2.224(8) .
W6 O6 1.709(9) .
W6 O37 1.865(10) .
W6 O30 1.890(9) .
W6 O25 1.929(10) .
W6 O31 1.952(10) .
W6 F1 2.206(8) .
W8 O8 1.711(10) .
W8 O39 1.881(10) .
W8 O32 1.901(9) .
W8 O27 1.920(10) .
W8 O33 1.934(9) .
W8 F2 2.206(9) .
W9 O9 1.716(9) .
W9 O28 1.896(9) .
W9 O34 1.909(10) .
W9 O40 1.924(10) .
W9 O33 1.927(10) .
W9 F2 2.221(7) .
W11 O11 1.733(10) .
W11 O36 1.875(10) .
W11 O42 1.882(9) .
W11 O48 1.927(10) .
W11 O41 1.958(9) .
W11 F5 2.188(8) .
W12 O12 1.701(10) .
W12 O49 1.905(10) .
W12 O43 1.913(10) .
W12 O37 1.924(10) .
W12 O42 1.930(9) .
W12 F6 2.218(8) .
W13 O13 1.733(9) .
W13 O38 1.904(9) .
W13 O44 1.907(9) .
W13 O43 1.931(9) .
W13 O50 1.951(9) .
W13 F6 2.186(8) .
W14 O14 1.713(10) .
W14 O44 1.893(8) .
W14 O51 1.903(10) .
W14 O39 1.921(10) .
W14 O45 1.930(9) .
W14 F4 2.226(8) .
W15 O15 1.718(8) .
W15 O40 1.885(10) .
W15 O46 1.896(9) .
W15 O45 1.927(10) .
W15 O52 1.931(11) .
W15 F4 2.203(7) .
Mn4 F3 1.79(2) .
Mn4 O34 1.81(2) .
Mn4 O23 1.87(3) .
Mn4 O29 1.94(2) .
Mn4 O35 1.95(3) .
Mn4 O4 2.13(2) .
Mn4 Mn5 2.78(3) .
Mn5 F3 1.80(2) .
Mn5 O30 1.86(2) .
Mn5 O29 1.88(2) .
Mn5 O24 1.88(2) .
Mn5 O36 1.90(2) .
Mn5 O5 2.14(2) .
Mn6 O25 1.56(4) .
Mn6 O6 1.72(4) .
Mn6 O31 1.93(5) .
Mn6 O30 1.98(4) .
Mn6 O37 2.24(4) .
Mn6 F1 2.25(4) .
Mn8 O33 1.64(6) .
Mn8 O8 1.74(7) .
Mn8 O39 1.89(8) .
Mn8 O27 1.97(7) .
Mn8 F2 2.19(7) .
Mn8 O32 2.20(6) .
Mn8 Mn9 2.87(7) .
Mn9 O28 1.86(4) .
Mn9 F2 1.87(4) .
Mn9 O33 1.89(4) .
Mn9 O34 1.88(4) .
Mn9 O40 1.94(4) .
Mn9 O9 2.07(4) .
Mn11 O42 1.69(4) .
Mn11 F5 1.77(5) .
Mn11 O48 1.85(4) .
Mn11 O36 1.97(5) .
Mn11 O41 2.09(4) .
Mn11 O11 2.20(5) .
Mn12 O43 1.85(2) .
Mn12 O37 1.85(2) .
Mn12 F6 1.87(2) .
Mn12 O42 1.93(2) .
Mn12 O49 1.96(2) .
Mn12 O12 2.05(2) .
Mn12 Mn13 2.76(3) .
Mn13 F6 1.77(3) .
Mn13 O44 1.86(2) .
Mn13 O38 1.92(2) .
Mn13 O43 1.92(2) .
Mn13 O50 1.93(2) .
Mn13 O13 2.15(3) .
Mn14 O51 1.63(5) .
Mn14 O14 1.69(6) .
Mn14 O45 1.90(5) .
Mn14 O44 1.98(5) .
Mn14 O39 2.21(5) .
Mn14 F4 2.29(6) .
Mn15 O45 1.34(8) .
Mn15 O15 1.84(5) .
Mn15 O40 1.92(5) .
Mn15 O52 2.09(6) .
Mn15 F4 2.18(4) .
Mn15 O46 2.48(8) .
W16 O16 1.718(9) .
W16 O52 1.898(11) .
W16 O56 1.905(10) .
W16 O54 1.928(10) .
W16 O47 1.938(10) .
W16 O53 2.260(9) .
W17 O17 1.725(11) .
W17 O49 1.883(9) .
W17 O48 1.886(9) .
W17 O54 1.931(9) .
W17 O55 1.959(10) .
W17 O53 2.223(10) .
W18 O18 1.738(10) .
W18 O50 1.857(8) .
W18 O51 1.905(10) .
W18 O55 1.948(10) .
W18 O56 1.956(8) .
W18 O53 2.280(10) .
O1 K8 2.729(11) 1_455
O2 K6 2.822(11) .
O3 K5 2.714(11) 1_455
O4 K3 2.718(10) .
O4 K5 2.982(11) 1_565
O4 K1 3.101(11) 1_565
O5 K7 2.823(11) 1_565
O6 K3 2.712(9) 1_545
O6 K4 2.805(10) 1_545
O7 K2 2.798(10) 1_556
O7 K7 2.865(10) 1_455
O8 K4 2.826(10) 1_445
O8 K3 2.853(11) 1_445
O9 K7 2.841(11) 1_465
O9 K1 2.911(11) 1_565
O10 K3 2.776(10) .
O10 K4 2.874(10) .
O11 K2 2.688(11) 1_666
O11 K7 2.830(11) 1_565
O12 K4 2.816(10) 1_545
O13 K2 2.735(10) 1_556
O13 K6 2.975(10) 1_556
O13 K8 3.091(10) 1_456
O14 K4 2.846(12) 1_445
O14 K8 2.919(11) 1_456
O15 K2 2.819(9) 1_566
O15 K7 2.834(11) 1_465
O16 K6 2.726(10) 1_566
O17 K5 2.845(11) 1_566
O18 K1 2.711(10) 1_566
O19 K6 2.843(11) .
O29 K5 2.810(10) 1_565
O34 K1 3.250(10) 1_565
O35 K3 3.082(9) .
O36 K7 3.260(11) 1_565
O37 K4 3.224(9) 1_545
O38 K2 3.105(9) 1_556
O39 K4 3.126(10) 1_445
O40 K7 3.109(9) 1_465
O43 K6 2.799(10) 1_556
O44 K8 3.249(11) 1_456
O55 K5 2.828(11) 1_566
O57 K8 3.25(2) .
O57 K1 3.26(2) 1_665
O58 K6 2.805(17) .
O58 K2 3.19(2) .
O59 K2 2.69(2) .
O59 K6 2.81(2) .
O60 K3 2.779(19) 1_545
O60 K1 3.00(3) .
O61 K1 2.703(15) .
O61 K3 2.937(14) 1_545
O62 K2 2.809(18) 1_655
O62 K8 3.00(3) .
O63 K5 3.216(15) 1_565
O63 K6 3.229(14) .
O64 K7 2.694(17) 1_455
O64 K1 2.793(17) .
O65 K4 2.713(18) 1_544
O65 K8 2.83(2) .
O66 K5 2.803(16) .
O66 K3 3.153(19) 1_545
O68 K7 3.11(3) 1_565
O68 K4 3.14(3) 1_545
O70 K8 2.705(15) .
O70 K2 2.930(13) 1_655
O71 K1 2.87(3) .
O72 K3 2.75(2) 1_445
O72 K5 2.81(3) 1_455
O74 K5 2.76(3) 1_565
O75 K8 2.84(3) 1_566
O76 K6 2.76(3) .
Na1 F1 2.229(9) 1_554
Na1 F6 2.234(10) 1_554
Na1 F3 2.239(11) 1_554
Na1 F5 2.243(10) 1_554
Na1 F4 2.247(10) 1_554
Na1 F2 2.253(11) 1_554
F1 Na1 2.229(9) 1_556
F2 Na1 2.253(11) 1_556
F3 Na1 2.239(11) 1_556
F4 Na1 2.247(10) 1_556
F5 Na1 2.243(10) 1_556
F6 Na1 2.234(10) 1_556
K1 O18 2.711(10) 1_544
K1 O9 2.911(12) 1_545
K1 O4 3.101(11) 1_545
K1 O34 3.250(10) 1_545
K1 O57 3.26(2) 1_445
K2 O11 2.688(11) 1_444
K2 O13 2.735(10) 1_554
K2 O7 2.798(10) 1_554
K2 O62 2.809(18) 1_455
K2 O15 2.819(9) 1_544
K2 O70 2.930(13) 1_455
K2 O38 3.105(9) 1_554
K3 O6 2.712(9) 1_565
K3 O72 2.75(2) 1_665
K3 O60 2.779(19) 1_565
K3 O8 2.853(12) 1_665
K3 O61 2.937(14) 1_565
K3 O66 3.153(19) 1_565
K4 O65 2.713(18) 1_566
K4 O6 2.805(10) 1_565
K4 O12 2.816(10) 1_565
K4 O8 2.826(10) 1_665
K4 O14 2.846(12) 1_665
K4 O39 3.126(10) 1_665
K4 O68 3.14(3) 1_565
K4 O37 3.224(9) 1_565
K5 O3 2.714(11) 1_655
K5 O74 2.76(3) 1_545
K5 O29 2.810(10) 1_545
K5 O72 2.81(3) 1_655
K5 O55 2.828(11) 1_544
K5 O17 2.845(11) 1_544
K5 O4 2.982(11) 1_545
K5 O63 3.216(15) 1_545
K6 O16 2.726(10) 1_544
K6 O43 2.799(10) 1_554
K6 O13 2.975(10) 1_554
K7 O64 2.694(17) 1_655
K7 O5 2.823(12) 1_545
K7 O11 2.830(11) 1_545
K7 O15 2.834(11) 1_645
K7 O9 2.841(11) 1_645
K7 O7 2.865(10) 1_655
K7 O40 3.109(9) 1_645
K7 O68 3.11(3) 1_545
K7 O36 3.260(11) 1_545
K8 O1 2.729(11) 1_655
K8 O75 2.84(3) 1_544
K8 O14 2.919(11) 1_654
K8 O13 3.091(10) 1_654
K8 O44 3.249(11) 1_654

loop_
_geom_torsion_atom_site_label_1
_geom_torsion_atom_site_label_2
_geom_torsion_atom_site_label_3
_geom_torsion_atom_site_label_4
_geom_torsion
_geom_torsion_site_symmetry_1
_geom_torsion_site_symmetry_4
O34 Mn4 Mn5 F3 -2.0(17) . .
O23 Mn4 Mn5 F3 -95.2(12) . .
O29 Mn4 Mn5 F3 179.4(16) . .
O35 Mn4 Mn5 F3 92.5(12) . .
O4 Mn4 Mn5 F3 176.8(19) . .
Na1 Mn4 Mn5 F3 16.5(7) 1_556 .
K5 Mn4 Mn5 F3 179.1(11) 1_565 .
K3 Mn4 Mn5 F3 132.5(13) . .
F3 Mn4 Mn5 O30 3.4(17) . .
O34 Mn4 Mn5 O30 1(3) . .
O23 Mn4 Mn5 O30 -91.7(19) . .
O29 Mn4 Mn5 O30 -177(2) . .
O35 Mn4 Mn5 O30 95.9(18) . .
O4 Mn4 Mn5 O30 -179.8(14) . .
Na1 Mn4 Mn5 O30 20.0(16) 1_556 .
K5 Mn4 Mn5 O30 -177.5(17) 1_565 .
K3 Mn4 Mn5 O30 136.0(15) . .
F3 Mn4 Mn5 O29 -179.4(16) . .
O34 Mn4 Mn5 O29 179(2) . .
O23 Mn4 Mn5 O29 85.4(11) . .
O35 Mn4 Mn5 O29 -86.9(11) . .
O4 Mn4 Mn5 O29 -2.6(12) . .
Na1 Mn4 Mn5 O29 -162.9(11) 1_556 .
K5 Mn4 Mn5 O29 -0.3(7) 1_565 .
K3 Mn4 Mn5 O29 -46.9(9) . .
F3 Mn4 Mn5 O24 94.4(12) . .
O34 Mn4 Mn5 O24 92(2) . .
O23 Mn4 Mn5 O24 -0.7(11) . .
O29 Mn4 Mn5 O24 -86.1(11) . .
O35 Mn4 Mn5 O24 -173.1(10) . .
O4 Mn4 Mn5 O24 -88.8(15) . .
Na1 Mn4 Mn5 O24 111.0(8) 1_556 .
K5 Mn4 Mn5 O24 -86.5(8) 1_565 .
K3 Mn4 Mn5 O24 -133.0(9) . .
F3 Mn4 Mn5 O36 -92.2(12) . .
O34 Mn4 Mn5 O36 -94(2) . .
O23 Mn4 Mn5 O36 172.6(10) . .
O29 Mn4 Mn5 O36 87.2(11) . .
O35 Mn4 Mn5 O36 0.3(11) . .
O4 Mn4 Mn5 O36 84.6(15) . .
Na1 Mn4 Mn5 O36 -75.7(8) 1_556 .
K5 Mn4 Mn5 O36 86.9(8) 1_565 .
K3 Mn4 Mn5 O36 40.3(12) . .
F3 Mn4 Mn5 O5 -179.4(18) . .
O34 Mn4 Mn5 O5 178.6(16) . .
O23 Mn4 Mn5 O5 85.4(15) . .
O29 Mn4 Mn5 O5 0.0(13) . .
O35 Mn4 Mn5 O5 -86.9(15) . .
O4 Mn4 Mn5 O5 -3(2) . .
Na1 Mn4 Mn5 O5 -162.9(14) 1_556 .
K5 Mn4 Mn5 O5 -0.3(14) 1_565 .
K3 Mn4 Mn5 O5 -46.9(18) . .
F3 Mn4 Mn5 Na1 -16.5(7) . 1_556
O34 Mn4 Mn5 Na1 -18.5(18) . 1_556
O23 Mn4 Mn5 Na1 -111.7(9) . 1_556
O29 Mn4 Mn5 Na1 162.9(11) . 1_556
O35 Mn4 Mn5 Na1 75.9(8) . 1_556
O4 Mn4 Mn5 Na1 160.2(15) . 1_556
K5 Mn4 Mn5 Na1 162.6(5) 1_565 1_556
K3 Mn4 Mn5 Na1 116.0(8) . 1_556
O33 Mn8 Mn9 O28 -88(3) . .
O8 Mn8 Mn9 O28 -84(8) . .
O39 Mn8 Mn9 O28 170(2) . .
O27 Mn8 Mn9 O28 13(2) . .
F2 Mn8 Mn9 O28 92(2) . .
O32 Mn8 Mn9 O28 88(3) . .
K4 Mn8 Mn9 O28 -140(2) 1_445 .
O33 Mn8 Mn9 F2 -180(4) . .
O8 Mn8 Mn9 F2 -176(9) . .
O39 Mn8 Mn9 F2 78(2) . .
O27 Mn8 Mn9 F2 -79(2) . .
O32 Mn8 Mn9 F2 -4(2) . .
K4 Mn8 Mn9 F2 128(3) 1_445 .
O8 Mn8 Mn9 O33 4(6) . .
O39 Mn8 Mn9 O33 -103(4) . .
O27 Mn8 Mn9 O33 101(4) . .
F2 Mn8 Mn9 O33 180(4) . .
O32 Mn8 Mn9 O33 176(6) . .
K4 Mn8 Mn9 O33 -53(2) 1_445 .
O33 Mn8 Mn9 O34 179(5) . .
O8 Mn8 Mn9 O34 -178(6) . .
O39 Mn8 Mn9 O34 76(5) . .
O27 Mn8 Mn9 O34 -80(5) . .
F2 Mn8 Mn9 O34 -2(4) . .
O32 Mn8 Mn9 O34 -5(7) . .
K4 Mn8 Mn9 O34 126(4) 1_445 .
O33 Mn8 Mn9 O40 88(3) . .
O8 Mn8 Mn9 O40 92(7) . .
O39 Mn8 Mn9 O40 -15(2) . .
O27 Mn8 Mn9 O40 -171(2) . .
F2 Mn8 Mn9 O40 -92(2) . .
O32 Mn8 Mn9 O40 -96(3) . .
K4 Mn8 Mn9 O40 35(3) 1_445 .
O33 Mn8 Mn9 O9 2(3) . .
O8 Mn8 Mn9 O9 6(9) . .
O39 Mn8 Mn9 O9 -100(3) . .
O27 Mn8 Mn9 O9 103(3) . .
F2 Mn8 Mn9 O9 -178(3) . .
O32 Mn8 Mn9 O9 178(3) . .
K4 Mn8 Mn9 O9 -50(4) 1_445 .
O33 Mn8 Mn9 Na1 164(3) . 1_556
O8 Mn8 Mn9 Na1 168(8) . 1_556
O39 Mn8 Mn9 Na1 61(2) . 1_556
O27 Mn8 Mn9 Na1 -95(2) . 1_556
F2 Mn8 Mn9 Na1 -16.4(12) . 1_556
O32 Mn8 Mn9 Na1 -20(3) . 1_556
K4 Mn8 Mn9 Na1 111(2) 1_445 1_556
O33 Mn8 Mn9 K1 -18(7) . 1_565
O8 Mn8 Mn9 K1 -14(13) . 1_565
O39 Mn8 Mn9 K1 -120(6) . 1_565
O27 Mn8 Mn9 K1 83(7) . 1_565
F2 Mn8 Mn9 K1 162(6) . 1_565
O32 Mn8 Mn9 K1 158(4) . 1_565
K4 Mn8 Mn9 K1 -70(7) 1_445 1_565
O33 Mn8 Mn9 K7 43(3) . 1_465
O8 Mn8 Mn9 K7 47(8) . 1_465
O39 Mn8 Mn9 K7 -60(2) . 1_465
O27 Mn8 Mn9 K7 144.2(19) . 1_465
F2 Mn8 Mn9 K7 -137(2) . 1_465
O32 Mn8 Mn9 K7 -141(3) . 1_465
K4 Mn8 Mn9 K7 -10(3) 1_445 1_465
O10 W10 Mn11 O42 -178(4) . .
O47 W10 Mn11 O42 87(4) . .
O35 W10 Mn11 O42 -81(4) . .
O41 W10 Mn11 O42 -176(5) . .
O46 W10 Mn11 O42 4(5) . .
F5 W10 Mn11 O42 1(3) . .
K3 W10 Mn11 O42 -122(4) . .
O10 W10 Mn11 F5 -179.0(7) . .
O47 W10 Mn11 F5 85.5(13) . .
O35 W10 Mn11 F5 -81.9(13) . .
O41 W10 Mn11 F5 -177(2) . .
O46 W10 Mn11 F5 2.7(17) . .
K3 W10 Mn11 F5 -122.8(12) . .
O10 W10 Mn11 O48 81(2) . .
O47 W10 Mn11 O48 -14.4(16) . .
O35 W10 Mn11 O48 178.2(18) . .
O41 W10 Mn11 O48 82.9(19) . .
O46 W10 Mn11 O48 -97.2(17) . .
F5 W10 Mn11 O48 -100(2) . .
K3 W10 Mn11 O48 137.3(13) . .
O10 W10 Mn11 O36 -82.6(19) . .
O47 W10 Mn11 O36 -178.0(17) . .
O35 W10 Mn11 O36 14.5(15) . .
O41 W10 Mn11 O36 -80.8(18) . .
O46 W10 Mn11 O36 99.2(16) . .
F5 W10 Mn11 O36 96(2) . .
K3 W10 Mn11 O36 -26(2) . .
O10 W10 Mn11 O41 -2(2) . .
O47 W10 Mn11 O41 -97.3(11) . .
O35 W10 Mn11 O41 95.3(11) . .
O46 W10 Mn11 O41 179.9(8) . .
F5 W10 Mn11 O41 177(2) . .
K3 W10 Mn11 O41 54.4(15) . .
O10 W10 Mn11 O11 -2(3) . .
O47 W10 Mn11 O11 -97.9(18) . .
O35 W10 Mn11 O11 94.6(18) . .
O41 W10 Mn11 O11 -0.7(10) . .
O46 W10 Mn11 O11 179.3(14) . .
F5 W10 Mn11 O11 177(3) . .
K3 W10 Mn11 O11 54(2) . .
O10 W10 Mn11 Na1 -162.7(7) . 1_556
O47 W10 Mn11 Na1 101.8(6) . 1_556
O35 W10 Mn11 Na1 -65.6(6) . 1_556
O41 W10 Mn11 Na1 -160.9(15) . 1_556
O46 W10 Mn11 Na1 19.0(10) . 1_556
F5 W10 Mn11 Na1 16.3(8) . 1_556
K3 W10 Mn11 Na1 -106.5(8) . 1_556
O43 Mn12 Mn13 F6 177.5(16) . .
O37 Mn12 Mn13 F6 -91.0(12) . .
O42 Mn12 Mn13 F6 3.6(15) . .
O49 Mn12 Mn13 F6 89.8(11) . .
O12 Mn12 Mn13 F6 176(2) . .
Na1 Mn12 Mn13 F6 -17.5(7) 1_556 .
K4 Mn12 Mn13 F6 -132.8(13) 1_545 .
O43 Mn12 Mn13 O44 176(2) . .
O37 Mn12 Mn13 O44 -92(2) . .
F6 Mn12 Mn13 O44 -1.0(18) . .
O42 Mn12 Mn13 O44 3(3) . .
O49 Mn12 Mn13 O44 89(2) . .
O12 Mn12 Mn13 O44 175.4(16) . .
Na1 Mn12 Mn13 O44 -18.5(19) 1_556 .
K4 Mn12 Mn13 O44 -133.7(17) 1_545 .
O43 Mn12 Mn13 O38 -88.1(11) . .
O37 Mn12 Mn13 O38 3.4(11) . .
F6 Mn12 Mn13 O38 94.4(12) . .
O42 Mn12 Mn13 O38 98.0(17) . .
O49 Mn12 Mn13 O38 -175.8(10) . .
O12 Mn12 Mn13 O38 -89.2(17) . .
Na1 Mn12 Mn13 O38 76.9(8) 1_556 .
K4 Mn12 Mn13 O38 -38.3(14) 1_545 .
O37 Mn12 Mn13 O43 91.5(11) . .
F6 Mn12 Mn13 O43 -177.5(16) . .
O42 Mn12 Mn13 O43 -174(2) . .
O49 Mn12 Mn13 O43 -87.7(11) . .
O12 Mn12 Mn13 O43 -1.1(14) . .
Na1 Mn12 Mn13 O43 165.0(11) 1_556 .
K4 Mn12 Mn13 O43 49.8(11) 1_545 .
O43 Mn12 Mn13 O50 83.7(12) . .
O37 Mn12 Mn13 O50 175.2(10) . .
F6 Mn12 Mn13 O50 -93.8(11) . .
O42 Mn12 Mn13 O50 -90.2(18) . .
O49 Mn12 Mn13 O50 -4.0(11) . .
O12 Mn12 Mn13 O50 82.6(17) . .
Na1 Mn12 Mn13 O50 -111.3(9) 1_556 .
K4 Mn12 Mn13 O50 133.5(9) 1_545 .
O43 Mn12 Mn13 O13 -2.9(12) . .
O37 Mn12 Mn13 O13 88.7(15) . .
F6 Mn12 Mn13 O13 179.7(18) . .
O42 Mn12 Mn13 O13 -176.7(13) . .
O49 Mn12 Mn13 O13 -90.5(14) . .
O12 Mn12 Mn13 O13 -4(2) . .
Na1 Mn12 Mn13 O13 162.1(14) 1_556 .
K4 Mn12 Mn13 O13 46.9(18) 1_545 .
O43 Mn12 Mn13 Na1 -165.0(11) . 1_556
O37 Mn12 Mn13 Na1 -73.5(8) . 1_556
F6 Mn12 Mn13 Na1 17.5(7) . 1_556
O42 Mn12 Mn13 Na1 21.1(15) . 1_556
O49 Mn12 Mn13 Na1 107.3(8) . 1_556
O12 Mn12 Mn13 Na1 -166.1(16) . 1_556
K4 Mn12 Mn13 Na1 -115.2(9) 1_545 1_556
O43 Mn12 Mn13 K6 -1.1(7) . 1_556
O37 Mn12 Mn13 K6 90.4(8) . 1_556
F6 Mn12 Mn13 K6 -178.6(11) . 1_556
O42 Mn12 Mn13 K6 -175.0(16) . 1_556
O49 Mn12 Mn13 K6 -88.8(7) . 1_556
O12 Mn12 Mn13 K6 -2.2(16) . 1_556
Na1 Mn12 Mn13 K6 163.9(5) 1_556 1_556
K4 Mn12 Mn13 K6 48.7(9) 1_545 1_556
O43 Mn12 Mn13 K2 -47.2(10) . 1_556
O37 Mn12 Mn13 K2 44.3(12) . 1_556
F6 Mn12 Mn13 K2 135.3(13) . 1_556
O42 Mn12 Mn13 K2 138.9(14) . 1_556
O49 Mn12 Mn13 K2 -134.9(9) . 1_556
O12 Mn12 Mn13 K2 -48(2) . 1_556
Na1 Mn12 Mn13 K2 117.8(8) 1_556 1_556
K4 Mn12 Mn13 K2 2.6(15) 1_545 1_556
O51 Mn14 Mn15 O45 -104(4) . .
O14 Mn14 Mn15 O45 14(4) . .
O44 Mn14 Mn15 O45 160(4) . .
O39 Mn14 Mn15 O45 94(3) . .
F4 Mn14 Mn15 O45 173(4) . .
K8 Mn14 Mn15 O45 18(11) 1_456 .
K4 Mn14 Mn15 O45 47(3) 1_445 .
O51 Mn14 Mn15 O15 -80(7) . .
O14 Mn14 Mn15 O15 39(8) . .
O45 Mn14 Mn15 O15 25(5) . .
O44 Mn14 Mn15 O15 -175(5) . .
O39 Mn14 Mn15 O15 119(7) . .
F4 Mn14 Mn15 O15 -162(7) . .
K8 Mn14 Mn15 O15 43(15) 1_456 .
K4 Mn14 Mn15 O15 72(7) 1_445 .
O51 Mn14 Mn15 O40 151(3) . .
O14 Mn14 Mn15 O40 -91(4) . .
O45 Mn14 Mn15 O40 -105(4) . .
O44 Mn14 Mn15 O40 55(4) . .
O39 Mn14 Mn15 O40 -11(3) . .
F4 Mn14 Mn15 O40 68(2) . .
K8 Mn14 Mn15 O40 -87(11) 1_456 .
K4 Mn14 Mn15 O40 -58(3) 1_445 .
O51 Mn14 Mn15 O52 6(3) . .
O14 Mn14 Mn15 O52 124(3) . .
O45 Mn14 Mn15 O52 110(4) . .
O44 Mn14 Mn15 O52 -90(3) . .
O39 Mn14 Mn15 O52 -156(2) . .
F4 Mn14 Mn15 O52 -77(2) . .
K8 Mn14 Mn15 O52 128(10) 1_456 .
K4 Mn14 Mn15 O52 157.5(17) 1_445 .
O51 Mn14 Mn15 F4 83(2) . .
O14 Mn14 Mn15 F4 -159(3) . .
O45 Mn14 Mn15 F4 -173(4) . .
O44 Mn14 Mn15 F4 -13(3) . .
O39 Mn14 Mn15 F4 -79.1(16) . .
K8 Mn14 Mn15 F4 -155(11) 1_456 .
K4 Mn14 Mn15 F4 -125.7(17) 1_445 .
O51 Mn14 Mn15 O46 70(3) . .
O14 Mn14 Mn15 O46 -171(2) . .
O45 Mn14 Mn15 O46 175(5) . .
O44 Mn14 Mn15 O46 -26(5) . .
O39 Mn14 Mn15 O46 -91(3) . .
F4 Mn14 Mn15 O46 -12.3(19) . .
K8 Mn14 Mn15 O46 -168(9) 1_456 .
K4 Mn14 Mn15 O46 -138(2) 1_445 .
O51 Mn14 Mn15 K7 -151(2) . 1_465
O14 Mn14 Mn15 K7 -33(4) . 1_465
O45 Mn14 Mn15 K7 -47(3) . 1_465
O44 Mn14 Mn15 K7 113(3) . 1_465
O39 Mn14 Mn15 K7 47(3) . 1_465
F4 Mn14 Mn15 K7 126(3) . 1_465
K8 Mn14 Mn15 K7 -29(12) 1_456 1_465
K4 Mn14 Mn15 K7 1(3) 1_445 1_465
O23 W1 O1 K8 -171.7(8) . 1_455
O28 W1 O1 K8 -81.9(8) . 1_455
O19 W1 O1 K8 95.7(8) . 1_455
O21 W1 O1 K8 7.2(9) . 1_455
O22 W1 O1 K8 40(3) . 1_455
O25 W2 O2 K6 -175.2(4) . .
O24 W2 O2 K6 -84.2(5) . .
O20 W2 O2 K6 94.1(5) . .
O19 W2 O2 K6 5.4(5) . .
O22 W2 O2 K6 47(2) . .
O27 W3 O3 K5 3.0(13) . 1_455
O20 W3 O3 K5 -179.6(12) . 1_455
O26 W3 O3 K5 91.3(13) . 1_455
O21 W3 O3 K5 -89.0(13) . 1_455
O35 W4 O4 Mn4 -142(21) . .
O34 W4 O4 Mn4 -51(21) . .
O29 W4 O4 Mn4 124(21) . .
O23 W4 O4 Mn4 35(21) . .
K5 W4 O4 Mn4 125(21) 1_565 .
K3 W4 O4 Mn4 -142(21) . .
K1 W4 O4 Mn4 -42(21) 1_565 .
O35 W4 O4 K3 0.1(5) . .
O34 W4 O4 K3 90.7(5) . .
O29 W4 O4 K3 -93.5(5) . .
O23 W4 O4 K3 177.1(4) . .
K5 W4 O4 K3 -93.0(5) 1_565 .
K1 W4 O4 K3 100.3(5) 1_565 .
O35 W4 O4 K5 93.2(4) . 1_565
O34 W4 O4 K5 -176.3(4) . 1_565
O29 W4 O4 K5 -0.5(5) . 1_565
O23 W4 O4 K5 -89.8(4) . 1_565
K3 W4 O4 K5 93.0(5) . 1_565
K1 W4 O4 K5 -166.7(6) 1_565 1_565
O35 W4 O4 K1 -100.2(4) . 1_565
O34 W4 O4 K1 -9.6(5) . 1_565
O29 W4 O4 K1 166.2(4) . 1_565
O23 W4 O4 K1 76.8(4) . 1_565
K5 W4 O4 K1 166.7(6) 1_565 1_565
K3 W4 O4 K1 -100.3(5) . 1_565
F3 Mn4 O4 W4 -43(17) . .
O34 Mn4 O4 W4 127(21) . .
O23 Mn4 O4 W4 -144(21) . .
O29 Mn4 O4 W4 -54(20) . .
O35 Mn4 O4 W4 37(20) . .
Mn5 Mn4 O4 W4 -52(20) . .
Na1 Mn4 O4 W4 74(20) 1_556 .
K5 Mn4 O4 W4 -55(21) 1_565 .
K3 Mn4 O4 W4 38(21) . .
F3 Mn4 O4 K3 -81(7) . .
O34 Mn4 O4 K3 88.5(10) . .
O23 Mn4 O4 K3 177.7(6) . .
O29 Mn4 O4 K3 -92.5(9) . .
O35 Mn4 O4 K3 -1.5(10) . .
Mn5 Mn4 O4 K3 -90.7(14) . .
Na1 Mn4 O4 K3 35(3) 1_556 .
K5 Mn4 O4 K3 -93.8(6) 1_565 .
F3 Mn4 O4 K5 13(7) . 1_565
O34 Mn4 O4 K5 -177.6(8) . 1_565
O23 Mn4 O4 K5 -88.4(8) . 1_565
O29 Mn4 O4 K5 1.4(9) . 1_565
O35 Mn4 O4 K5 92.4(7) . 1_565
Mn5 Mn4 O4 K5 3.2(15) . 1_565
Na1 Mn4 O4 K5 129(2) 1_556 1_565
K3 Mn4 O4 K5 93.8(6) . 1_565
F3 Mn4 O4 K1 179(7) . 1_565
O34 Mn4 O4 K1 -11.6(11) . 1_565
O23 Mn4 O4 K1 77.6(8) . 1_565
O29 Mn4 O4 K1 167.4(6) . 1_565
O35 Mn4 O4 K1 -101.6(7) . 1_565
Mn5 Mn4 O4 K1 169.2(11) . 1_565
Na1 Mn4 O4 K1 -65(3) 1_556 1_565
K5 Mn4 O4 K1 166.0(6) 1_565 1_565
K3 Mn4 O4 K1 -100.1(6) . 1_565
O40 W9 O33 Mn8 -82(3) . .
F2 W9 O33 Mn8 1(3) . .
K7 W9 O33 Mn8 -136(3) 1_465 .
K1 W9 O33 Mn8 169(3) 1_565 .
O9 W9 O33 Mn9 177(7) . .
O28 W9 O33 Mn9 79(7) . .
O34 W9 O33 Mn9 -2(7) . .
O40 W9 O33 Mn9 -87(7) . .
F2 W9 O33 Mn9 -4(7) . .
K7 W9 O33 Mn9 -141(7) 1_465 .
K1 W9 O33 Mn9 164(7) 1_565 .
O9 W9 O33 W8 -179.5(6) . .
O28 W9 O33 W8 82.9(6) . .
O34 W9 O33 W8 1.6(15) . .
O40 W9 O33 W8 -83.2(6) . .
F2 W9 O33 W8 0.0(5) . .
K7 W9 O33 W8 -136.9(5) 1_465 .
K1 W9 O33 W8 167.66(18) 1_565 .
K1 O57 K8 W13 -31.5(13) 1_665 1_654
